data_1565365
loop_
_publ_author_name
'Shmakova, Alexandra A.'
'Sukhikh, Taisiya S.'
'Volchek, Victoria V.'
'Yanshole, Vadim'
'Stass, Dmitri V.'
'Filatov, Eugeniy Yu.'
'Glebov, Eugeniy M.'
'Abramov, Pavel A.'
'Sokolov, Maxim N.'

_publ_section_title
;
 Niobium uptake by {P2W12} polyoxoanion with [NbO(C2O4)2(H2O)2]&#x2212; as
 Nb source
;
_journal_name_full 'Inorganica Chimica Acta'
_journal_page_first 119319
_journal_paper_doi 10.1016/j.ica.2019.119319
_journal_volume 502
_journal_year 2020
_chemical_formula_sum 'H0 K15.3 N0 Nb10 O160.9 P4 W26'
_chemical_formula_weight 9005.71
_space_group_crystal_system monoclinic
_space_group_IT_number 15
_space_group_name_Hall '-C 2yc'
_space_group_name_H-M_alt 'C 1 2/c 1'
_atom_sites_solution_hydrogens .
_atom_sites_solution_primary direct
_atom_sites_solution_secondary difmap
_cell_angle_alpha 90
_cell_angle_beta 101.214(2)
_cell_angle_gamma 90
_cell_formula_units_Z 4
_cell_length_a 43.2037(8)
_cell_length_b 12.3001(2)
_cell_length_c 29.4907(5)
_cell_measurement_reflns_used 28461
_cell_measurement_temperature 130(2)
_cell_measurement_theta_max 29.3640
_cell_measurement_theta_min 3.4470
_cell_volume 15372.4(5)
_computing_cell_refinement 'CrysAlisPro 1.171.38.41 (Rigaku OD, 2015)'
_computing_data_collection 'CrysAlisPro 1.171.38.41 (Rigaku OD, 2015)'
_computing_data_reduction 'CrysAlisPro 1.171.38.41 (Rigaku OD, 2015)'
_computing_molecular_graphics 'ShelXle (H\"ubschle, 2011)'
_computing_publication_material 'CIFTAB-2014 (Sheldrick, 2014)'
_computing_structure_refinement 'SHELXL-2014 (Sheldrick, 2014)'
_computing_structure_solution 'SHELXS-2014 (Sheldrick, 2014)'
_diffrn_ambient_temperature 130(2)
_diffrn_detector_area_resol_mean 10.6168
_diffrn_measured_fraction_theta_full 0.997
_diffrn_measured_fraction_theta_max 0.890
_diffrn_measurement_device_type 'New Xcalibur, AtlasS2'
_diffrn_measurement_method '\w scans'
_diffrn_radiation_type MoK\a
_diffrn_radiation_wavelength 0.71073
_diffrn_reflns_av_R_equivalents 0.0387
_diffrn_reflns_av_unetI/netI 0.0425
_diffrn_reflns_Laue_measured_fraction_full 0.997
_diffrn_reflns_Laue_measured_fraction_max 0.890
_diffrn_reflns_limit_h_max 59
_diffrn_reflns_limit_h_min -59
_diffrn_reflns_limit_k_max 15
_diffrn_reflns_limit_k_min -15
_diffrn_reflns_limit_l_max 41
_diffrn_reflns_limit_l_min -38
_diffrn_reflns_number 72756
_diffrn_reflns_point_group_measured_fraction_full 0.997
_diffrn_reflns_point_group_measured_fraction_max 0.890
_diffrn_reflns_theta_full 25.500
_diffrn_reflns_theta_max 29.629
_diffrn_reflns_theta_min 3.313
_diffrn_source 'sealed X-ray tube'
_exptl_absorpt_coefficient_mu 20.656
_exptl_absorpt_correction_T_max 1.00000
_exptl_absorpt_correction_T_min 0.29753
_exptl_absorpt_correction_type multi-scan
_exptl_absorpt_process_details
;
CrysAlisPro 1.171.38.41 (Rigaku Oxford Diffraction, 2015)
Empirical absorption correction using spherical harmonics,
implemented in SCALE3 ABSPACK scaling algorithm.
;
_exptl_crystal_colour colorless
_exptl_crystal_density_diffrn 3.891
_exptl_crystal_description plate
_exptl_crystal_F_000 15888
_exptl_crystal_size_max 0.200
_exptl_crystal_size_mid 0.150
_exptl_crystal_size_min 0.050
_refine_diff_density_max 2.633
_refine_diff_density_min -1.696
_refine_diff_density_rms 0.373
_refine_ls_extinction_coef .
_refine_ls_extinction_method none
_refine_ls_goodness_of_fit_ref 1.034
_refine_ls_hydrogen_treatment undef
_refine_ls_matrix_type full
_refine_ls_number_parameters 964
_refine_ls_number_reflns 19286
_refine_ls_number_restraints 0
_refine_ls_restrained_S_all 1.034
_refine_ls_R_factor_all 0.0619
_refine_ls_R_factor_gt 0.0415
_refine_ls_shift/su_max 0.001
_refine_ls_shift/su_mean 0.000
_refine_ls_structure_factor_coef Fsqd
_refine_ls_weighting_details 'w=1/[\s^2^(Fo^2^)+(0.0467P)^2^+514.1895P] where P=(Fo^2^+2Fc^2^)/3'
_refine_ls_weighting_scheme calc
_refine_ls_wR_factor_gt 0.0998
_refine_ls_wR_factor_ref 0.1120
_reflns_Friedel_coverage 0.000
_reflns_Friedel_fraction_full .
_reflns_Friedel_fraction_max .
_reflns_number_gt 14741
_reflns_number_total 19286
_reflns_threshold_expression >2\s(I)
_cod_data_source_file ICA-2020-502-119319.cif
_cod_data_source_block 1_a
_cod_original_sg_symbol_H-M 'C 2/c'
_cod_original_formula_sum 'H0 K15.30 N0 Nb10 O160.90 P4 W26'
_cod_database_code 1565365
_shelx_space_group_comment
;
The symmetry employed for this shelxl refinement is uniquely defined
by the following loop, which should always be used as a source of
symmetry information in preference to the above space-group names.
They are only intended as comments.
;
_shelx_estimated_absorpt_t_min 0.104
_shelx_estimated_absorpt_t_max 0.425

loop_
_space_group_symop_operation_xyz
'x, y, z'
'-x, y, -z+1/2'
'x+1/2, y+1/2, z'
'-x+1/2, y+1/2, -z+1/2'
'-x, -y, -z'
'x, -y, z-1/2'
'-x+1/2, -y+1/2, -z'
'x+1/2, -y+1/2, z-1/2'

loop_
_atom_site_label
_atom_site_type_symbol
_atom_site_fract_x
_atom_site_fract_y
_atom_site_fract_z
_atom_site_U_iso_or_equiv
_atom_site_adp_type
_atom_site_occupancy
_atom_site_site_symmetry_order
_atom_site_calc_flag
_atom_site_refinement_flags_posn
_atom_site_refinement_flags_adp
_atom_site_refinement_flags_occupancy
_atom_site_disorder_assembly
_atom_site_disorder_group
O1 O 0.32712(19) 0.3881(6) 0.0760(2) 0.0251(17) Uani 1 1 d . . . . .
O00Y O 0.28816(16) 0.6687(6) 0.1753(2) 0.0174(14) Uani 1 1 d . . . . .
O2 O 0.36113(17) 0.5810(6) 0.0803(2) 0.0184(15) Uani 1 1 d . . . . .
O01C O 0.42508(16) 0.5922(5) 0.3274(2) 0.0133(13) Uani 1 1 d . . . . .
O01G O 0.35178(19) 0.9248(5) 0.2921(2) 0.0209(16) Uani 1 1 d . . . . .
O01J O 0.33471(17) 0.7888(6) 0.3515(2) 0.0195(15) Uani 1 1 d . . . . .
O01P O 0.41541(17) 0.6551(5) 0.1365(2) 0.0149(14) Uani 1 1 d . . . . .
O3 O 0.33277(17) 0.7746(6) 0.0871(2) 0.0202(15) Uani 1 1 d . . . . .
O02G O 0.500000 0.3672(11) 0.250000 0.042(3) Uani 1 2 d S T P . .
O5 O 0.39310(18) 0.7736(6) 0.0546(2) 0.0220(16) Uani 1 1 d . . . . .
O6 O 0.30321(17) 0.5898(6) 0.0994(2) 0.0193(15) Uani 1 1 d . . . . .
O7 O 0.32052(16) 0.4463(5) 0.1659(2) 0.0159(14) Uani 1 1 d . . . . .
O8 O 0.37698(17) 0.4379(5) 0.1493(2) 0.0168(14) Uani 1 1 d . . . . .
O9 O 0.41466(19) 0.2712(5) 0.1913(2) 0.0212(16) Uani 1 1 d . . . . .
O10 O 0.43816(17) 0.4761(5) 0.1869(2) 0.0174(14) Uani 1 1 d . . . . .
O11 O 0.36777(17) 0.3822(5) 0.2302(2) 0.0179(15) Uani 1 1 d . . . . .
O13 O 0.31692(18) 0.8494(6) 0.1671(2) 0.0218(16) Uani 1 1 d . . . . .
O14 O 0.28746(18) 0.4955(6) 0.2315(2) 0.0211(16) Uani 1 1 d . . . . .
O15 O 0.25029(18) 0.6762(6) 0.2398(2) 0.0250(17) Uani 1 1 d . . . . .
O015 O 0.42832(17) 0.4001(5) 0.2686(2) 0.0144(14) Uani 1 1 d . . . . .
O16 O 0.30594(19) 1.0108(6) 0.2254(2) 0.0238(17) Uani 1 1 d . . . . .
O17 O 0.30753(18) 0.7893(5) 0.2481(2) 0.0198(15) Uani 1 1 d . . . . .
O18 O 0.34164(16) 0.5934(5) 0.2370(2) 0.0144(14) Uani 1 1 d . . . . .
O19 O 0.39738(16) 0.5923(5) 0.2207(2) 0.0129(13) Uani 1 1 d . . . . .
O21 O 0.42697(19) 1.0131(6) 0.1881(2) 0.0239(17) Uani 1 1 d . . . . .
O1W O 0.4677(3) 0.1179(8) 0.6233(4) 0.062(3) Uani 1 1 d . . . . .
O22 O 0.2698(2) 0.7863(7) 0.0920(3) 0.033(2) Uani 1 1 d . . . . .
O022 O 0.28907(18) 0.6749(6) 0.3883(3) 0.0252(17) Uani 1 1 d . . . . .
O23 O 0.35177(16) 0.6516(5) 0.1601(2) 0.0132(13) Uiso 1 1 d . . . . .
O24 O 0.43544(17) 0.7845(5) 0.2110(2) 0.0165(14) Uani 1 1 d . . . . .
O25 O 0.46397(16) 0.6076(5) 0.2597(2) 0.0140(14) Uani 1 1 d . . . . .
O025 O 0.30895(18) 0.2836(6) 0.2231(2) 0.0223(16) Uani 1 1 d . . . . .
O26 O 0.48040(16) 0.6519(5) 0.1734(2) 0.0149(14) Uani 1 1 d . . . . .
O026 O 0.38717(19) 0.8499(5) 0.1447(2) 0.0224(16) Uani 1 1 d . . . . .
O27 O 0.33408(17) 0.4150(6) 0.2950(2) 0.0193(15) Uani 1 1 d . . . . .
O28 O 0.30275(18) 0.6271(6) 0.3038(2) 0.0206(16) Uani 1 1 d . . . . .
O29 O 0.34593(19) 0.2834(6) 0.3711(2) 0.0229(16) Uani 1 1 d . . . . .
O30 O 0.32526(17) 0.4953(6) 0.3759(2) 0.0205(16) Uani 1 1 d . . . . .
O2W O 0.4125(4) -0.0094(12) 0.5811(5) 0.027(3) Uiso 0.5 1 d . . P . .
O32 O 0.39452(18) 0.3807(5) 0.3339(2) 0.0180(15) Uani 1 1 d . . . . .
O33 O 0.45330(18) 0.2697(5) 0.3417(2) 0.0202(16) Uani 1 1 d . . . . .
O34 O 0.36522(18) 0.9776(6) 0.2088(2) 0.0219(16) Uani 1 1 d . . . . .
O35 O 0.37017(17) 0.7708(5) 0.2294(2) 0.0153(14) Uani 1 1 d . . . . .
O36 O 0.36881(17) 0.5923(5) 0.3416(2) 0.0171(14) Uani 1 1 d . . . . .
O37 O 0.39767(16) 0.7703(5) 0.3360(2) 0.0144(14) Uani 1 1 d . . . . .
O38 O 0.41419(16) 0.6487(5) 0.4042(2) 0.0148(14) Uani 1 1 d . . . . .
O39 O 0.38449(16) 0.4431(5) 0.4144(2) 0.0154(14) Uani 1 1 d . . . . .
O40 O 0.35169(18) 0.6659(6) 0.4244(2) 0.0200(15) Uani 1 1 d . . . . .
O3W O 0.3785(3) 1.1636(7) 0.2844(3) 0.047(3) Uani 1 1 d . . . . .
O41 O 0.44165(16) 0.4336(5) 0.3990(2) 0.0126(13) Uani 1 1 d . . . . .
O42 O 0.43284(18) 0.3822(6) 0.4881(2) 0.0203(15) Uani 1 1 d . . . . .
O43 O 0.40082(17) 0.5835(5) 0.4826(2) 0.0182(15) Uani 1 1 d . . . . .
O44 O 0.45989(17) 0.5773(5) 0.4680(2) 0.0177(15) Uani 1 1 d . . . . .
O45 O 0.37388(18) 0.7763(6) 0.5070(2) 0.0231(16) Uani 1 1 d . . . . .
O46 O 0.43141(17) 0.7703(6) 0.4777(2) 0.0178(15) Uani 1 1 d . . . . .
O47 O 0.49878(18) 0.7712(6) 0.4754(2) 0.0236(16) Uani 1 1 d . . . . .
O48 O 0.47997(15) 0.6532(5) 0.3917(2) 0.0133(13) Uani 1 1 d . . . . .
O49 O 0.38077(18) 0.8480(5) 0.4183(2) 0.0189(15) Uani 1 1 d . . . . .
O50 O 0.45200(18) 0.8489(5) 0.4000(2) 0.0184(15) Uani 1 1 d . . . . .
O4W O 0.500000 0.9120(14) 0.250000 0.072(5) Uiso 1 2 d S . P . .
O51 O 0.34413(18) 1.0106(6) 0.3747(2) 0.0220(16) Uani 1 1 d . . . . .
O52 O 0.40290(17) 0.9770(6) 0.3566(2) 0.0186(15) Uani 1 1 d . . . . .
O53 O 0.4659(2) 1.0117(6) 0.3415(3) 0.0262(17) Uani 1 1 d . . . . .
O54 O 0.41872(19) 0.9282(6) 0.2725(2) 0.0242(17) Uani 1 1 d . . . . .
O55 O 0.46273(16) 0.7836(5) 0.3171(2) 0.0136(13) Uani 1 1 d . . . . .
O56 O 0.47597(16) 0.4751(5) 0.3347(2) 0.0161(14) Uani 1 1 d . . . . .
O5W O 0.5185(2) 1.1345(8) 0.3230(4) 0.047(2) Uani 1 1 d . . . . .
O6W O 0.1587(3) 0.9435(11) 0.0166(3) 0.068(4) Uani 1 1 d . . . . .
O7W O 0.2020(4) 0.7124(12) 0.0132(5) 0.028(4) Uiso 0.5 1 d . . P . .
O8W O 0.2384(4) 0.9219(11) 0.1742(5) 0.086(4) Uiso 1 1 d . . . . .
O9W O 0.2239(4) 0.4358(14) 0.1901(6) 0.030(4) Uiso 0.5 1 d . . P . .
O10W O 0.2450(4) 0.9232(13) -0.0161(6) 0.034(4) Uiso 0.5 1 d . . P . .
O11W O 0.3268(3) 0.8591(9) -0.0712(4) 0.067(3) Uiso 1 1 d . . . . .
O12W O 0.2809(3) 0.8523(10) -0.1260(5) 0.075(4) Uiso 1 1 d . . . . .
O13W O 0.4231(5) 0.4545(16) 0.0799(6) 0.044(4) Uiso 0.55 1 d . . P . .
O14W O 0.4565(4) 0.1929(13) 0.0722(6) 0.031(4) Uiso 0.5 1 d . . P . .
O15W O 0.4848(4) 0.4612(13) 0.0643(5) 0.041(4) Uiso 0.65 1 d . . P . .
O16W O 0.3022(5) 0.3059(17) -0.0112(7) 0.040(5) Uiso 0.5 1 d . . P . .
O17W O 0.3444(5) 0.8297(15) 0.6642(7) 0.036(4) Uiso 0.5 1 d . . P . .
O18W O 0.4086(4) 1.1754(14) 0.3959(6) 0.036(4) Uiso 0.5 1 d . . P . .
O19W O 0.3347(5) 0.9793(16) 0.4757(7) 0.049(5) Uiso 0.5 1 d . . P . .
O20W O 0.2812(7) 0.933(2) 0.4073(10) 0.036(7) Uiso 0.3 1 d . . P . .
O21W O 0.4953(3) -0.0005(9) 0.5591(4) 0.055(3) Uiso 1 1 d . . . . .
O22W O 0.3359(8) 0.985(3) 0.5722(11) 0.046(8) Uiso 0.3 1 d . . P . .
O23W O 0.2735(9) 0.869(3) 0.4630(12) 0.037(8) Uiso 0.25 1 d . . P . .
O24W O 0.2305(9) 0.785(3) 0.4127(13) 0.041(9) Uiso 0.25 1 d . . P . .
O25W O 0.2318(6) 0.374(2) 0.1876(8) 0.061(6) Uiso 0.5 1 d . . P . .
O26W O 0.4926(5) 0.4145(16) 0.0628(6) 0.013(4) Uiso 0.35 1 d . . P . .
O27W O 0.4157(4) 0.4045(13) 0.0815(5) 0.017(3) Uiso 0.45 1 d . . P . .
O28W O 0.4161(5) 1.1504(15) 0.4233(7) 0.044(5) Uiso 0.5 1 d . . P . .
O29W O 0.4357(8) 1.009(3) 0.4876(11) 0.088(9) Uiso 0.45 1 d . . P . .
O30W O 0.2377(9) 0.853(3) 0.3753(12) 0.054(9) Uiso 0.3 1 d . . P . .
O31W O 0.3368(9) 0.859(3) 0.6457(13) 0.048(9) Uiso 0.3 1 d . . P . .
O32W O 0.2695(9) 1.068(3) 0.0760(13) 0.093(11) Uiso 0.4 1 d . . P . .
O33W O 0.2957(7) 0.361(2) -0.0183(10) 0.054(7) Uiso 0.4 1 d . . P . .
P1 P 0.40082(6) 0.65162(18) 0.35045(8) 0.0099(4) Uiso 1 1 d . . . . .
P2 P 0.36571(6) 0.65221(18) 0.21378(8) 0.0106(5) Uiso 1 1 d . . . . .
K1 K 0.45455(11) 0.1460(3) 0.26184(11) 0.0644(11) Uani 1 1 d . . . . .
K2 K 0.47165(7) 0.3419(2) 0.13933(9) 0.0330(6) Uani 1 1 d . . . . .
K3 K 0.31377(6) 1.1473(2) 0.30205(9) 0.0276(5) Uani 1 1 d . . . . .
K4 K 0.23187(11) 0.6502(3) 0.33253(15) 0.0784(14) Uani 1 1 d . . . . .
K5 K 0.45557(7) 0.3177(3) 0.57440(8) 0.0365(7) Uani 1 1 d . . . . .
K6 K 0.2090(2) 0.8473(9) 0.0816(3) 0.072(2) Uani 0.5 1 d . . P . .
K7 K 0.21959(18) 0.9243(7) 0.0669(3) 0.0551(18) Uani 0.5 1 d . . P . .
K8 K 0.38065(19) 0.7796(5) 0.60047(18) 0.0432(16) Uani 0.5 1 d . . P . .
K9 K 0.47314(16) 0.7844(5) -0.06448(17) 0.0454(16) Uani 0.5 1 d . . P . .
K10 K 0.3729(2) 0.7751(6) -0.0376(2) 0.064(2) Uani 0.5 1 d . . P . .
K11 K 0.3933(7) 0.832(2) 0.6053(9) 0.057(6) Uiso 0.15 1 d . . P . .
Nb1 Nb 0.43884(2) 0.90483(5) 0.33595(2) 0.01240(13) Uani 0.75 1 d . . P . .
W14 W 0.43884(2) 0.90483(5) 0.33595(2) 0.01240(13) Uani 0.25 1 d . . P . .
Nb2 Nb 0.40599(2) 0.90626(5) 0.20683(2) 0.01378(14) Uani 0.75 1 d . . P . .
W15 W 0.40599(2) 0.90626(5) 0.20683(2) 0.01378(14) Uani 0.25 1 d . . P . .
Nb3 Nb 0.37931(2) 0.72958(6) 0.10368(2) 0.01714(14) Uani 0.75 1 d . . P . .
W16 W 0.37931(2) 0.72958(6) 0.10368(2) 0.01714(14) Uani 0.25 1 d . . P . .
Nb4 Nb 0.46391(2) 0.72743(5) 0.43945(2) 0.01504(14) Uani 0.75 1 d . . P . .
W17 W 0.46391(2) 0.72743(5) 0.43945(2) 0.01504(14) Uani 0.25 1 d . . P . .
Nb5 Nb 0.47557(2) 0.63887(7) 0.32490(3) 0.01158(17) Uani 1 1 d . . . . .
Nb6 Nb 0.44309(2) 0.63973(7) 0.19760(3) 0.01186(17) Uani 1 1 d . . . . .
W1 W 0.40581(2) 0.40179(3) 0.20570(2) 0.01385(9) Uani 1 1 d . . . . .
W2 W 0.33857(2) 0.49332(3) 0.11395(2) 0.01732(9) Uani 1 1 d . . . . .
W3 W 0.30419(2) 0.73633(4) 0.12435(2) 0.01929(9) Uani 1 1 d . . . . .
W4 W 0.32532(2) 0.41144(3) 0.22966(2) 0.01544(9) Uani 1 1 d . . . . .
W6 W 0.28919(2) 0.65018(3) 0.23878(2) 0.01759(9) Uani 1 1 d . . . . .
W7 W 0.33238(2) 0.90575(3) 0.22946(2) 0.01740(9) Uani 1 1 d . . . . .
W8 W 0.36501(2) 0.90495(3) 0.35802(2) 0.01636(9) Uani 1 1 d . . . . .
W9 W 0.35787(2) 0.41052(3) 0.35720(2) 0.01543(9) Uani 1 1 d . . . . .
W10 W 0.38879(2) 0.72720(3) 0.46111(2) 0.01533(9) Uani 1 1 d . . . . .
W11 W 0.42512(2) 0.48757(3) 0.44973(2) 0.01419(9) Uani 1 1 d . . . . .
W12 W 0.43883(2) 0.40044(3) 0.33402(2) 0.01347(8) Uani 1 1 d . . . . .
W13 W 0.32225(2) 0.64965(3) 0.36667(2) 0.01701(9) Uani 1 1 d . . . . .

loop_
_atom_site_aniso_label
_atom_site_aniso_U_11
_atom_site_aniso_U_22
_atom_site_aniso_U_33
_atom_site_aniso_U_23
_atom_site_aniso_U_13
_atom_site_aniso_U_12
O1 0.026(4) 0.027(4) 0.018(4) -0.004(3) -0.006(3) -0.003(3)
O00Y 0.011(3) 0.028(4) 0.014(3) -0.002(3) 0.002(3) -0.003(3)
O2 0.020(4) 0.024(4) 0.011(3) 0.000(3) 0.003(3) 0.001(3)
O01C 0.015(3) 0.014(3) 0.010(3) -0.001(2) 0.000(3) -0.003(3)
O01G 0.032(4) 0.017(3) 0.013(3) -0.004(3) 0.003(3) 0.002(3)
O01J 0.019(4) 0.022(4) 0.017(3) -0.003(3) 0.002(3) 0.005(3)
O01P 0.019(4) 0.017(3) 0.009(3) -0.003(2) 0.002(3) 0.002(3)
O3 0.017(4) 0.029(4) 0.012(3) 0.004(3) -0.004(3) 0.003(3)
O02G 0.043(8) 0.044(7) 0.041(7) 0.000 0.016(7) 0.000
O5 0.020(4) 0.032(4) 0.014(3) 0.004(3) 0.005(3) -0.001(3)
O6 0.014(4) 0.022(4) 0.019(4) 0.000(3) -0.005(3) 0.003(3)
O7 0.013(4) 0.021(3) 0.013(3) 0.001(3) 0.000(3) -0.011(3)
O8 0.019(4) 0.018(3) 0.013(3) -0.004(3) 0.002(3) 0.001(3)
O9 0.031(4) 0.015(3) 0.017(3) -0.004(3) 0.003(3) -0.001(3)
O10 0.021(4) 0.017(3) 0.014(3) -0.004(3) 0.002(3) 0.002(3)
O11 0.025(4) 0.017(3) 0.009(3) -0.003(3) -0.002(3) -0.007(3)
O13 0.027(4) 0.024(4) 0.013(3) 0.005(3) 0.000(3) 0.006(3)
O14 0.021(4) 0.025(4) 0.016(3) 0.002(3) 0.002(3) -0.007(3)
O15 0.017(4) 0.040(5) 0.016(4) -0.001(3) -0.001(3) 0.003(3)
O015 0.018(4) 0.015(3) 0.009(3) 0.001(2) 0.003(3) 0.001(3)
O16 0.027(4) 0.028(4) 0.017(3) 0.000(3) 0.003(3) 0.012(3)
O17 0.022(4) 0.019(4) 0.018(3) 0.000(3) 0.002(3) 0.005(3)
O18 0.015(4) 0.016(3) 0.011(3) 0.000(2) 0.001(3) 0.004(3)
O19 0.013(3) 0.014(3) 0.011(3) 0.004(2) 0.001(3) 0.001(3)
O21 0.033(5) 0.017(4) 0.020(4) 0.003(3) 0.002(3) -0.003(3)
O1W 0.059(8) 0.040(6) 0.094(9) -0.004(6) 0.029(7) 0.001(5)
O22 0.034(5) 0.039(5) 0.019(4) 0.002(3) -0.009(4) 0.015(4)
O022 0.023(4) 0.028(4) 0.027(4) -0.013(3) 0.010(3) -0.011(3)
O24 0.020(4) 0.015(3) 0.014(3) 0.001(3) 0.002(3) -0.001(3)
O25 0.013(3) 0.019(3) 0.011(3) 0.001(2) 0.005(3) 0.000(3)
O025 0.023(4) 0.021(4) 0.021(4) 0.002(3) -0.001(3) -0.011(3)
O26 0.019(4) 0.018(3) 0.008(3) 0.004(2) 0.002(3) 0.001(3)
O026 0.030(4) 0.017(4) 0.020(4) 0.002(3) 0.004(3) 0.002(3)
O27 0.019(4) 0.029(4) 0.009(3) -0.001(3) 0.000(3) -0.004(3)
O28 0.026(4) 0.022(4) 0.013(3) 0.000(3) 0.005(3) 0.005(3)
O29 0.028(4) 0.023(4) 0.018(4) 0.005(3) 0.007(3) -0.005(3)
O30 0.020(4) 0.029(4) 0.015(3) 0.003(3) 0.009(3) -0.005(3)
O32 0.027(4) 0.016(3) 0.010(3) 0.001(3) 0.002(3) -0.005(3)
O33 0.026(4) 0.013(3) 0.019(3) 0.003(3) 0.000(3) 0.009(3)
O34 0.030(4) 0.019(4) 0.018(3) 0.007(3) 0.006(3) 0.007(3)
O35 0.020(4) 0.015(3) 0.011(3) -0.002(2) 0.003(3) 0.004(3)
O36 0.015(4) 0.021(4) 0.014(3) 0.002(3) 0.001(3) -0.002(3)
O37 0.014(4) 0.019(3) 0.010(3) 0.004(3) 0.002(3) 0.006(3)
O38 0.012(3) 0.022(4) 0.009(3) -0.002(3) -0.002(3) -0.003(3)
O39 0.014(4) 0.020(3) 0.012(3) 0.006(3) 0.002(3) 0.003(3)
O40 0.021(4) 0.025(4) 0.015(3) -0.002(3) 0.004(3) -0.006(3)
O3W 0.068(8) 0.018(4) 0.050(6) -0.002(4) 0.003(5) -0.005(4)
O41 0.015(3) 0.011(3) 0.011(3) 0.003(2) 0.001(3) 0.007(3)
O42 0.024(4) 0.026(4) 0.011(3) 0.000(3) 0.001(3) -0.004(3)
O43 0.021(4) 0.019(3) 0.017(3) 0.000(3) 0.010(3) -0.003(3)
O44 0.021(4) 0.020(3) 0.011(3) -0.001(3) 0.000(3) -0.008(3)
O45 0.022(4) 0.031(4) 0.017(4) -0.003(3) 0.006(3) 0.002(3)
O46 0.016(4) 0.026(4) 0.011(3) -0.006(3) 0.001(3) -0.006(3)
O47 0.025(4) 0.031(4) 0.014(3) -0.003(3) -0.002(3) -0.003(3)
O48 0.009(3) 0.020(3) 0.010(3) 0.000(2) 0.001(3) -0.001(3)
O49 0.030(4) 0.014(3) 0.013(3) -0.005(3) 0.004(3) 0.000(3)
O50 0.026(4) 0.015(3) 0.014(3) -0.001(3) 0.006(3) 0.001(3)
O51 0.020(4) 0.023(4) 0.021(4) -0.003(3) 0.001(3) 0.006(3)
O52 0.014(4) 0.020(4) 0.021(4) 0.000(3) 0.002(3) 0.000(3)
O53 0.033(5) 0.017(4) 0.026(4) -0.001(3) 0.000(4) -0.003(3)
O54 0.034(5) 0.019(4) 0.018(4) 0.000(3) 0.002(3) 0.007(3)
O55 0.011(3) 0.016(3) 0.013(3) -0.004(3) 0.001(3) 0.003(3)
O56 0.014(4) 0.023(4) 0.011(3) -0.001(3) 0.000(3) 0.003(3)
O5W 0.040(6) 0.046(6) 0.055(6) -0.007(5) 0.014(5) -0.002(5)
O6W 0.047(7) 0.133(11) 0.023(5) -0.006(6) 0.004(5) 0.035(7)
K1 0.108(3) 0.046(2) 0.0328(17) -0.0031(14) -0.0011(19) -0.008(2)
K2 0.0333(15) 0.0309(14) 0.0343(14) -0.0005(11) 0.0055(12) -0.0005(11)
K3 0.0263(13) 0.0291(13) 0.0258(12) -0.0006(10) 0.0010(11) 0.0008(10)
K4 0.078(3) 0.067(3) 0.068(3) -0.002(2) -0.038(2) 0.005(2)
K5 0.0255(14) 0.068(2) 0.0155(11) 0.0050(12) 0.0033(10) -0.0005(13)
K6 0.053(5) 0.109(7) 0.054(5) -0.002(5) 0.009(4) 0.033(5)
K7 0.047(4) 0.068(5) 0.051(4) -0.002(3) 0.011(3) 0.017(4)
K8 0.074(5) 0.040(3) 0.015(2) 0.004(2) 0.009(3) -0.001(3)
K9 0.051(4) 0.061(4) 0.014(2) -0.013(2) -0.019(2) 0.018(3)
K10 0.092(6) 0.068(5) 0.028(3) -0.010(3) 0.002(4) -0.017(4)
Nb1 0.0155(3) 0.0107(3) 0.0102(3) -0.0008(2) 0.0007(3) 0.0012(2)
W14 0.0155(3) 0.0107(3) 0.0102(3) -0.0008(2) 0.0007(3) 0.0012(2)
Nb2 0.0181(3) 0.0119(3) 0.0106(3) 0.0007(2) 0.0008(3) 0.0021(3)
W15 0.0181(3) 0.0119(3) 0.0106(3) 0.0007(2) 0.0008(3) 0.0021(3)
Nb3 0.0196(4) 0.0213(3) 0.0099(3) 0.0017(2) 0.0013(3) 0.0005(3)
W16 0.0196(4) 0.0213(3) 0.0099(3) 0.0017(2) 0.0013(3) 0.0005(3)
Nb4 0.0156(3) 0.0184(3) 0.0102(3) -0.0007(2) 0.0004(3) -0.0020(3)
W17 0.0156(3) 0.0184(3) 0.0102(3) -0.0007(2) 0.0004(3) -0.0020(3)
Nb5 0.0123(4) 0.0117(4) 0.0105(4) 0.0006(3) 0.0016(3) 0.0001(3)
Nb6 0.0128(4) 0.0120(4) 0.0106(4) -0.0004(3) 0.0020(3) 0.0002(3)
W1 0.0175(2) 0.01266(18) 0.01092(17) -0.00156(13) 0.00160(15) -0.00021(15)
W2 0.0202(2) 0.0211(2) 0.00900(17) -0.00143(14) -0.00110(16) -0.00245(16)
W3 0.0167(2) 0.0286(2) 0.01088(18) 0.00127(15) -0.00150(16) 0.00530(17)
W4 0.0157(2) 0.01848(19) 0.01112(17) -0.00016(14) 0.00016(15) -0.00449(16)
W6 0.0131(2) 0.0257(2) 0.01322(18) -0.00088(15) 0.00094(16) 0.00032(16)
W7 0.0199(2) 0.0169(2) 0.01468(19) 0.00111(14) 0.00165(16) 0.00619(16)
W8 0.0187(2) 0.01560(19) 0.01440(18) -0.00113(14) 0.00230(16) 0.00446(16)
W9 0.0169(2) 0.01828(19) 0.01038(17) 0.00056(14) 0.00096(15) -0.00426(16)
W10 0.0171(2) 0.0193(2) 0.00933(17) -0.00268(14) 0.00199(15) 0.00054(16)
W11 0.0176(2) 0.01575(18) 0.00832(17) 0.00089(13) 0.00033(15) -0.00052(15)
W12 0.0172(2) 0.01191(18) 0.01079(17) -0.00042(13) 0.00140(15) 0.00069(15)
W13 0.0135(2) 0.0249(2) 0.01269(18) -0.00333(15) 0.00272(16) -0.00116(16)

loop_
_atom_type_symbol
_atom_type_description
_atom_type_scat_dispersion_real
_atom_type_scat_dispersion_imag
_atom_type_scat_source
H H 0.0000 0.0000 'International Tables Vol C Tables 4.2.6.8 and 6.1.1.4'
N N 0.0061 0.0033 'International Tables Vol C Tables 4.2.6.8 and 6.1.1.4'
O O 0.0106 0.0060 'International Tables Vol C Tables 4.2.6.8 and 6.1.1.4'
P P 0.1023 0.0942 'International Tables Vol C Tables 4.2.6.8 and 6.1.1.4'
K K 0.2009 0.2494 'International Tables Vol C Tables 4.2.6.8 and 6.1.1.4'
Nb Nb -2.0727 0.6215 'International Tables Vol C Tables 4.2.6.8 and 6.1.1.4'
W W -0.8490 6.8722 'International Tables Vol C Tables 4.2.6.8 and 6.1.1.4'

loop_
_geom_angle_atom_site_label_1
_geom_angle_atom_site_label_2
_geom_angle_atom_site_label_3
_geom_angle
_geom_angle_site_symmetry_1
_geom_angle_site_symmetry_3
W2 O1 K8 104.1(3) . 6_565
W6 O00Y W3 150.8(4) . .
W2 O2 Nb3 122.8(3) . .
P1 O01C Nb5 129.4(4) . .
P1 O01C W12 127.0(4) . .
Nb5 O01C W12 91.5(2) . .
W7 O01G W8 163.0(4) . .
W7 O01G K3 93.3(3) . .
W8 O01G K3 94.1(2) . .
W13 O01J W8 151.2(4) . .
Nb3 O01P Nb6 143.5(3) . .
Nb3 O01P K5 99.3(3) . 6_565
Nb6 O01P K5 105.6(3) . 6_565
W3 O3 Nb3 121.5(3) . .
K2 O02G K2 169.1(5) . 2_655
K2 O02G K1 86.2(2) . 2_655
K2 O02G K1 85.1(2) 2_655 2_655
K2 O02G K1 85.1(2) . .
K2 O02G K1 86.2(2) 2_655 .
K1 O02G K1 74.3(3) 2_655 .
Nb3 O5 K10 137.7(4) . .
Nb3 O5 K5 99.7(3) . 6_565
K10 O5 K5 108.4(3) . 6_565
W2 O6 W3 122.2(4) . .
W4 O7 W2 150.1(4) . .
W2 O8 W1 154.5(4) . .
W2 O8 K8 100.1(3) . 6_565
W1 O8 K8 97.0(3) . 6_565
W1 O9 K11 126.2(7) . 6_565
W1 O9 K8 109.6(4) . 6_565
K11 O9 K8 17.0(6) 6_565 6_565
W1 O9 K1 116.8(3) . .
K11 O9 K1 117.0(6) 6_565 .
K8 O9 K1 133.4(3) 6_565 .
W1 O9 K2 95.2(3) . .
K11 O9 K2 80.9(6) 6_565 .
K8 O9 K2 85.1(2) 6_565 .
K1 O9 K2 94.7(2) . .
W1 O10 Nb6 120.3(3) . .
W1 O10 K2 111.1(3) . .
Nb6 O10 K2 128.4(3) . .
W4 O11 W1 151.4(4) . .
W3 O13 W7 153.0(4) . .
W6 O14 W4 121.1(4) . .
W6 O15 K3 148.0(4) . 4_545
W6 O15 K4 115.3(3) . .
K3 O15 K4 88.5(2) 4_545 .
W12 O015 W1 163.8(4) . .
W12 O015 K1 92.6(2) . .
W1 O015 K1 93.8(2) . .
W7 O16 K4 145.9(4) . 4
W7 O16 K3 115.1(3) . .
K4 O16 K3 95.3(2) 4 .
W6 O17 W7 150.9(4) . .
P2 O18 W4 128.9(4) . .
P2 O18 W6 127.0(4) . .
W4 O18 W6 90.7(2) . .
P2 O19 Nb6 129.7(4) . .
P2 O19 W1 127.0(4) . .
Nb6 O19 W1 91.3(2) . .
Nb2 O21 K1 111.2(3) . 1_565
Nb2 O21 K11 120.0(6) . 6_575
K1 O21 K11 107.8(5) 1_565 6_575
W3 O22 K6 152.1(5) . .
W3 O22 K7 157.9(5) . .
K6 O22 K7 24.9(3) . .
W13 O022 K4 119.1(4) . .
W13 O022 K7 98.3(3) . 4_545
K4 O022 K7 88.7(2) . 4_545
P2 O23 W3 125.0(4) . .
P2 O23 W2 125.3(3) . .
W3 O23 W2 90.9(2) . .
P2 O23 Nb3 122.9(4) . .
W3 O23 Nb3 91.2(2) . .
W2 O23 Nb3 91.5(2) . .
Nb6 O24 Nb2 149.1(4) . .
Nb6 O25 Nb5 153.3(4) . .
W4 O025 K4 145.6(4) . 4_545
W4 O025 K3 119.0(3) . 1_545
K4 O025 K3 94.2(2) 4_545 1_545
Nb6 O26 Nb5 154.9(4) . 2_655
Nb6 O26 K5 102.3(3) . 6_565
Nb5 O26 K5 102.0(2) 2_655 6_565
Nb3 O026 Nb2 148.5(4) . .
W4 O27 W9 159.5(4) . .
W4 O27 K3 92.1(2) . 1_545
W9 O27 K3 90.6(2) . 1_545
W13 O28 W6 161.1(4) . .
W13 O28 K4 89.7(2) . .
W6 O28 K4 97.1(3) . .
W9 O29 K3 120.1(3) . 1_545
W9 O29 K10 111.9(4) . 6_566
K3 O29 K10 126.9(3) 1_545 6_566
W9 O29 K6 99.7(4) . 4_545
K3 O29 K6 99.5(3) 1_545 4_545
K10 O29 K6 81.0(3) 6_566 4_545
W9 O30 W13 122.0(3) . .
W9 O30 K6 105.0(4) . 4_545
W13 O30 K6 133.0(4) . 4_545
W9 O30 K7 127.4(4) . 4_545
W13 O30 K7 110.0(3) . 4_545
K6 O30 K7 23.4(2) 4_545 4_545
K11 O2W K8 7.9(7) 1_545 1_545
W9 O32 W12 151.6(4) . .
W12 O33 K9 112.6(3) . 6_566
W12 O33 K1 117.3(3) . .
K9 O33 K1 130.1(3) 6_566 .
W12 O33 K2 95.2(3) . 2_655
K9 O33 K2 78.2(2) 6_566 2_655
K1 O33 K2 96.2(2) . 2_655
W7 O34 Nb2 122.4(4) . .
P2 O35 W7 129.2(4) . .
P2 O35 Nb2 127.9(4) . .
W7 O35 Nb2 89.7(2) . .
P1 O36 W9 128.8(4) . .
P1 O36 W13 126.3(4) . .
W9 O36 W13 90.4(2) . .
P1 O37 W8 128.8(4) . .
P1 O37 Nb1 129.0(4) . .
W8 O37 Nb1 89.9(2) . .
P1 O38 W10 124.7(4) . .
P1 O38 W11 125.2(4) . .
W10 O38 W11 90.5(2) . .
P1 O38 Nb4 123.2(4) . .
W10 O38 Nb4 91.6(2) . .
W11 O38 Nb4 91.7(2) . .
W9 O39 W11 150.5(4) . .
W9 O39 K10 95.6(3) . 6_566
W11 O39 K10 102.0(3) . 6_566
W10 O40 W13 151.7(4) . .
W11 O41 W12 153.0(4) . .
W11 O41 K9 103.6(3) . 6_566
W12 O41 K9 95.8(2) . 6_566
W11 O42 K5 147.8(4) . .
W11 O42 K10 104.8(3) . 6_566
K5 O42 K10 100.2(2) . 6_566
W11 O42 K9 102.4(3) . 6_566
K5 O42 K9 97.7(2) . 6_566
K10 O42 K9 89.4(2) 6_566 6_566
W10 O43 W11 122.0(3) . .
W11 O44 Nb4 123.0(4) . .
W10 O45 K8 145.3(4) . .
W10 O45 K11 141.3(7) . .
K8 O45 K11 16.5(5) . .
W10 O46 Nb4 121.8(3) . .
Nb4 O47 K9 141.8(4) . 2_655
Nb4 O47 K5 99.6(3) . 5_666
K9 O47 K5 107.3(3) 2_655 5_666
Nb4 O48 Nb5 143.8(4) . .
Nb4 O48 K5 98.9(3) . 5_666
Nb5 O48 K5 105.5(3) . 5_666
W8 O49 W10 151.1(4) . .
Nb4 O50 Nb1 147.9(4) . .
W8 O51 K3 115.2(3) . .
W8 O52 Nb1 122.4(4) . .
Nb1 O53 K1 110.9(4) . 1_565
Nb2 O54 Nb1 160.5(4) . .
Nb2 O54 K1 94.0(3) . 1_565
Nb1 O54 K1 95.0(3) . 1_565
Nb5 O55 Nb1 148.6(4) . .
W12 O56 Nb5 120.5(3) . .
W12 O56 K2 111.7(3) . 2_655
Nb5 O56 K2 127.4(3) . 2_655
K2 O5W K1 103.8(3) 2_665 2_665
K2 O5W K1 104.4(3) 2_665 1_565
K1 O5W K1 87.5(3) 2_665 1_565
K7 O6W K6 23.9(2) . .
K7 O6W K10 103.0(4) . 7_565
K6 O6W K10 79.4(4) . 7_565
K6 O7W K7 21.8(3) . .
K6 O8W K4 109.4(5) . 4
K6 O8W K7 22.1(2) . .
K4 O8W K7 87.4(4) 4 .
O25W O9W K3 172(2) . 4_545
K10 O11W K6 92.9(5) . 7_565
K3 O12W K6 107.7(5) 6_575 7_565
O27W O13W K2 80(2) . .
O27W O13W K5 179(3) . 6_565
K2 O13W K5 100.6(6) . 6_565
K2 O14W K11 86.5(7) . 6_565
K2 O14W K9 83.7(5) . 5_665
K11 O14W K9 166.1(8) 6_565 5_665
O26W O15W K2 77(2) . .
O26W O15W K5 175(3) . 6_565
K2 O15W K5 103.8(5) . 6_565
O31W O17W K8 80(4) . .
O31W O17W K11 80(4) . .
K8 O17W K11 16.2(5) . .
O31W O17W K4 70(4) . 7_566
K8 O17W K4 137.6(7) . 7_566
K11 O17W K4 146.5(9) . 7_566
O28W O18W K10 65.1(18) . 6_576
O28W O18W K9 61.4(19) . 6_576
K10 O18W K9 107.8(6) 6_576 6_576
K11 O22W K8 15.3(5) . .
O30W O24W K4 70.7(19) . .
O9W O25W K4 172(2) . 4_545
O15W O26W K2 89(2) . .
O15W O26W K9 175(3) . 5_665
K2 O26W K9 87.7(6) . 5_665
O13W O27W K2 86(2) . .
O13W O27W K8 170(2) . 6_565
K2 O27W K8 95.2(5) . 6_565
O13W O27W K11 169(3) . 6_565
K2 O27W K11 82.9(7) . 6_565
K8 O27W K11 14.6(5) 6_565 6_565
O18W O28W K10 97(2) . 6_576
O18W O28W K9 101(2) . 6_576
K10 O28W K9 126.6(8) 6_576 6_576
O24W O30W K4 80(2) . .
O17W O31W K8 86(4) . .
O17W O31W K11 87(4) . .
K8 O31W K11 16.5(6) . .
O17W O31W K4 99(4) . 7_566
K8 O31W K4 149.9(14) . 7_566
K11 O31W K4 165.3(15) . 7_566
K7 O32W K4 99.1(12) . 4
O16W O33W K7 164(3) . 7_565
O37 P1 O01C 111.3(4) . .
O37 P1 O36 112.3(4) . .
O01C P1 O36 111.5(4) . .
O37 P1 O38 107.4(4) . .
O01C P1 O38 106.5(4) . .
O36 P1 O38 107.4(4) . .
O35 P2 O19 111.2(4) . .
O35 P2 O18 111.8(4) . .
O19 P2 O18 112.3(4) . .
O35 P2 O23 107.9(4) . .
O19 P2 O23 106.7(4) . .
O18 P2 O23 106.6(4) . .
O21 K1 O33 153.3(3) 1_545 .
O21 K1 O53 106.5(2) 1_545 1_545
O33 K1 O53 69.5(2) . 1_545
O21 K1 O9 69.2(2) 1_545 .
O33 K1 O9 102.1(2) . .
O53 K1 O9 153.4(3) 1_545 .
O21 K1 O5W 59.5(3) 1_545 2_645
O33 K1 O5W 143.9(3) . 2_645
O53 K1 O5W 129.7(3) 1_545 2_645
O9 K1 O5W 72.1(3) . 2_645
O21 K1 O5W 130.1(3) 1_545 1_545
O33 K1 O5W 71.8(2) . 1_545
O53 K1 O5W 58.8(3) 1_545 1_545
O9 K1 O5W 144.5(3) . 1_545
O5W K1 O5W 92.2(3) 2_645 1_545
O21 K1 O54 55.6(2) 1_545 1_545
O33 K1 O54 106.7(2) . 1_545
O53 K1 O54 55.2(2) 1_545 1_545
O9 K1 O54 106.9(2) . 1_545
O5W K1 O54 109.0(3) 2_645 1_545
O5W K1 O54 108.3(3) 1_545 1_545
O21 K1 O015 119.6(2) 1_545 .
O33 K1 O015 51.90(18) . .
O53 K1 O015 120.1(2) 1_545 .
O9 K1 O015 51.70(18) . .
O5W K1 O015 106.7(2) 2_645 .
O5W K1 O015 107.0(2) 1_545 .
O54 K1 O015 127.8(2) 1_545 .
O21 K1 O02G 123.57(19) 1_545 .
O33 K1 O02G 76.09(19) . .
O53 K1 O02G 122.6(2) 1_545 .
O9 K1 O02G 77.00(18) . .
O5W K1 O02G 67.9(2) 2_645 .
O5W K1 O02G 67.5(2) 1_545 .
O54 K1 O02G 174.3(2) 1_545 .
O015 K1 O02G 57.94(18) . .
O21 K1 Nb2 25.40(15) 1_545 1_545
O33 K1 Nb2 132.8(2) . 1_545
O53 K1 Nb2 83.90(17) 1_545 1_545
O9 K1 Nb2 84.44(17) . 1_545
O5W K1 Nb2 82.9(2) 2_645 1_545
O5W K1 Nb2 126.1(2) 1_545 1_545
O54 K1 Nb2 30.41(13) 1_545 1_545
O015 K1 Nb2 125.88(18) . 1_545
O02G K1 Nb2 148.97(11) . 1_545
O21 K1 Nb1 83.99(17) 1_545 1_545
O33 K1 Nb1 84.63(16) . 1_545
O53 K1 Nb1 25.26(16) 1_545 1_545
O9 K1 Nb1 132.9(2) . 1_545
O5W K1 Nb1 126.1(2) 2_645 1_545
O5W K1 Nb1 82.2(2) 1_545 1_545
O54 K1 Nb1 30.13(14) 1_545 1_545
O015 K1 Nb1 126.27(17) . 1_545
O02G K1 Nb1 147.86(12) . 1_545
Nb2 K1 Nb1 59.78(6) 1_545 1_545
O21 K1 W12 142.9(2) 1_545 .
O33 K1 W12 23.01(14) . .
O53 K1 W12 92.04(17) 1_545 .
O9 K1 W12 79.78(16) . .
O5W K1 W12 129.4(2) 2_645 .
O5W K1 W12 87.0(2) 1_545 .
O54 K1 W12 119.11(18) 1_545 .
O015 K1 W12 28.90(11) . .
O02G K1 W12 65.33(13) . .
Nb2 K1 W12 135.49(14) 1_545 .
Nb1 K1 W12 103.91(9) 1_545 .
O14W K2 O26W 71.8(5) . .
O14W K2 O10 135.1(4) . .
O26W K2 O10 121.0(5) . .
O14W K2 O56 132.5(4) . 2_655
O26W K2 O56 69.7(4) . 2_655
O10 K2 O56 89.2(2) . 2_655
O14W K2 O5W 70.4(4) . 2_645
O26W K2 O5W 125.4(5) . 2_645
O10 K2 O5W 113.7(3) . 2_645
O56 K2 O5W 112.2(3) 2_655 2_645
O14W K2 O27W 71.2(5) . .
O26W K2 O27W 77.9(6) . .
O10 K2 O27W 70.5(4) . .
O56 K2 O27W 124.7(4) 2_655 .
O5W K2 O27W 123.1(4) 2_645 .
O14W K2 O15W 80.4(5) . .
O26W K2 O15W 13.8(4) . .
O10 K2 O15W 107.2(4) . .
O56 K2 O15W 68.2(3) 2_655 .
O5W K2 O15W 139.1(4) 2_645 .
O27W K2 O15W 69.9(5) . .
O14W K2 O13W 80.3(5) . .
O26W K2 O13W 69.7(6) . .
O10 K2 O13W 67.7(4) . .
O56 K2 O13W 110.4(4) 2_655 .
O5W K2 O13W 137.4(5) 2_645 .
O27W K2 O13W 14.3(4) . .
O15W K2 O13W 59.5(5) . .
O14W K2 O9 93.8(4) . .
O26W K2 O9 151.0(5) . .
O10 K2 O9 53.18(19) . .
O56 K2 O9 132.6(2) 2_655 .
O5W K2 O9 68.8(2) 2_645 .
O27W K2 O9 73.5(4) . .
O15W K2 O9 142.9(4) . .
O13W K2 O9 83.4(4) . .
O14W K2 O02G 142.3(4) . .
O26W K2 O02G 132.2(4) . .
O10 K2 O02G 64.3(2) . .
O56 K2 O02G 62.8(2) 2_655 .
O5W K2 O02G 72.0(3) 2_645 .
O27W K2 O02G 134.2(3) . .
O15W K2 O02G 130.1(4) . .
O13W K2 O02G 131.5(4) . .
O9 K2 O02G 74.15(16) . .
O14W K2 O33 91.9(4) . 2_655
O26W K2 O33 75.9(5) . 2_655
O10 K2 O33 132.2(2) . 2_655
O56 K2 O33 52.52(19) 2_655 2_655
O5W K2 O33 67.5(2) 2_645 2_655
O27W K2 O33 152.3(4) . 2_655
O15W K2 O33 86.0(4) . 2_655
O13W K2 O33 145.4(4) . 2_655
O9 K2 O33 130.9(2) . 2_655
O02G K2 O33 72.06(15) . 2_655
O14W K2 W1 114.2(4) . .
O26W K2 W1 139.1(5) . .
O10 K2 W1 26.71(15) . .
O56 K2 W1 113.11(16) 2_655 .
O5W K2 W1 92.5(2) 2_645 .
O27W K2 W1 67.5(3) . .
O15W K2 W1 126.0(3) . .
O13W K2 W1 71.7(4) . .
O9 K2 W1 26.67(12) . .
O02G K2 W1 69.05(6) . .
O33 K2 W1 140.23(15) 2_655 .
O12W K3 O16 128.5(3) 6_576 .
O12W K3 O29 72.4(3) 6_576 1_565
O16 K3 O29 156.9(2) . 1_565
O12W K3 O15 74.3(3) 6_576 4
O16 K3 O15 76.6(2) . 4
O29 K3 O15 123.3(2) 1_565 4
O12W K3 O51 69.8(3) 6_576 .
O16 K3 O51 102.8(2) . .
O29 K3 O51 73.3(2) 1_565 .
O15 K3 O51 132.4(2) 4 .
O12W K3 O025 131.2(3) 6_576 1_565
O16 K3 O025 73.3(2) . 1_565
O29 K3 O025 101.0(2) 1_565 1_565
O15 K3 O025 70.0(2) 4 1_565
O51 K3 O025 156.6(2) . 1_565
O12W K3 O3W 141.2(4) 6_576 .
O16 K3 O3W 82.4(2) . .
O29 K3 O3W 74.5(2) 1_565 .
O15 K3 O3W 142.8(3) 4 .
O51 K3 O3W 81.9(2) . .
O025 K3 O3W 74.7(2) 1_565 .
O12W K3 O9W 65.8(4) 6_576 4
O16 K3 O9W 64.7(3) . 4
O29 K3 O9W 130.0(3) 1_565 4
O15 K3 O9W 69.8(4) 4 4
O51 K3 O9W 67.6(4) . 4
O025 K3 O9W 126.9(3) 1_565 4
O3W K3 O9W 126.9(4) . 4
O12W K3 O01G 114.6(3) 6_576 .
O16 K3 O01G 53.1(2) . .
O29 K3 O01G 112.6(2) 1_565 .
O15 K3 O01G 122.6(2) 4 .
O51 K3 O01G 53.04(19) . .
O025 K3 O01G 112.5(2) 1_565 .
O3W K3 O01G 61.7(2) . .
O9W K3 O01G 65.2(3) 4 .
O12W K3 O27 102.7(3) 6_576 1_565
O16 K3 O27 121.5(2) . 1_565
O29 K3 O27 50.96(18) 1_565 1_565
O15 K3 O27 95.3(2) 4 1_565
O51 K3 O27 122.0(2) . 1_565
O025 K3 O27 50.35(18) 1_565 1_565
O3W K3 O27 70.2(2) . 1_565
O9W K3 O27 162.9(3) 4 1_565
O01G K3 O27 131.9(2) . 1_565
O12W K3 W7 128.5(3) 6_576 .
O16 K3 W7 23.86(15) . .
O29 K3 W7 138.02(18) 1_565 .
O15 K3 W7 98.51(17) 4 .
O51 K3 W7 81.15(15) . .
O025 K3 W7 89.41(16) 1_565 .
O3W K3 W7 69.25(17) . .
O9W K3 W7 64.0(3) 4 .
O01G K3 W7 29.42(12) . .
O27 K3 W7 128.79(14) 1_565 .
O12W K3 W8 90.6(3) 6_576 .
O16 K3 W8 81.47(16) . .
O29 K3 W8 89.34(17) 1_565 .
O15 K3 W8 135.34(18) 4 .
O51 K3 W8 23.44(14) . .
O025 K3 W8 138.19(18) 1_565 .
O3W K3 W8 69.25(18) . .
O9W K3 W8 65.7(3) 4 .
O01G K3 W8 29.77(12) . .
O27 K3 W8 129.21(15) 1_565 .
W7 K3 W8 58.61(4) . .
O022 K4 O025 135.1(3) . 4
O022 K4 O16 144.7(3) . 4_545
O025 K4 O16 76.2(2) 4 4_545
O022 K4 O30W 68.4(8) . .
O025 K4 O30W 73.9(8) 4 .
O16 K4 O30W 146.9(8) 4_545 .
O022 K4 O32W 69.8(8) . 4_545
O025 K4 O32W 130.3(8) 4 4_545
O16 K4 O32W 104.2(8) 4_545 4_545
O30W K4 O32W 84.7(10) . 4_545
O022 K4 O24W 66.5(8) . .
O025 K4 O24W 91.9(8) 4 .
O16 K4 O24W 140.0(8) 4_545 .
O30W K4 O24W 29.7(10) . .
O32W K4 O24W 55.5(10) 4_545 .
O022 K4 O15 99.7(3) . .
O025 K4 O15 69.0(2) 4 .
O16 K4 O15 74.3(2) 4_545 .
O30W K4 O15 107.4(8) . .
O32W K4 O15 160.3(8) 4_545 .
O24W K4 O15 136.9(8) . .
O022 K4 O8W 78.5(3) . 4_545
O025 K4 O8W 137.3(3) 4 4_545
O16 K4 O8W 66.2(3) 4_545 4_545
O30W K4 O8W 146.7(8) . 4_545
O32W K4 O8W 80.0(8) 4_545 4_545
O24W K4 O8W 130.1(8) . 4_545
O15 K4 O8W 81.5(3) . 4_545
O022 K4 O31W 131.6(7) . 7_566
O025 K4 O31W 67.5(7) 4 7_566
O16 K4 O31W 68.5(7) 4_545 7_566
O30W K4 O31W 86.8(10) . 7_566
O32W K4 O31W 66.9(11) 4_545 7_566
O24W K4 O31W 71.7(10) . 7_566
O15 K4 O31W 127.8(7) . 7_566
O8W K4 O31W 113.5(7) 4_545 7_566
O022 K4 O25W 66.6(5) . 4
O025 K4 O25W 70.2(5) 4 4
O16 K4 O25W 131.6(5) 4_545 4
O30W K4 O25W 47.6(8) . 4
O32W K4 O25W 124.1(9) 4_545 4
O24W K4 O25W 75.7(8) . 4
O15 K4 O25W 61.7(4) . 4
O8W K4 O25W 121.9(5) 4_545 4
O31W K4 O25W 124.6(8) 7_566 4
O022 K4 O17W 140.1(4) . 7_566
O025 K4 O17W 56.1(4) 4 7_566
O16 K4 O17W 65.7(4) 4_545 7_566
O30W K4 O17W 85.6(8) . 7_566
O32W K4 O17W 78.4(9) 4_545 7_566
O24W K4 O17W 75.9(8) . 7_566
O15 K4 O17W 117.2(4) . 7_566
O8W K4 O17W 119.6(4) 4_545 7_566
O31W K4 O17W 11.7(7) 7_566 7_566
O25W K4 O17W 117.0(5) 4 7_566
O022 K4 O28 52.5(2) . .
O025 K4 O28 114.7(3) 4 .
O16 K4 O28 104.7(3) 4_545 .
O30W K4 O28 100.6(8) . .
O32W K4 O28 113.1(8) 4_545 .
O24W K4 O28 114.8(8) . .
O15 K4 O28 50.4(2) . .
O8W K4 O28 59.8(3) 4_545 .
O31W K4 O28 172.6(7) 7_566 .
O25W K4 O28 62.1(4) 4 .
O17W K4 O28 167.2(4) 7_566 .
O42 K5 O01P 115.6(2) . 6_566
O42 K5 O48 117.4(2) . 5_666
O01P K5 O48 117.1(2) 6_566 5_666
O42 K5 O1W 137.6(3) . .
O01P K5 O1W 81.2(3) 6_566 .
O48 K5 O1W 81.8(3) 5_666 .
O42 K5 O5 76.5(2) . 6_566
O01P K5 O5 59.9(2) 6_566 6_566
O48 K5 O5 162.5(2) 5_666 6_566
O1W K5 O5 80.7(3) . 6_566
O42 K5 O47 77.8(2) . 5_666
O01P K5 O47 162.8(2) 6_566 5_666
O48 K5 O47 60.0(2) 5_666 5_666
O1W K5 O47 81.6(3) . 5_666
O5 K5 O47 117.1(2) 6_566 5_666
O42 K5 O26 155.3(2) . 6_566
O01P K5 O26 58.8(2) 6_566 6_566
O48 K5 O26 58.75(19) 5_666 6_566
O1W K5 O26 67.1(3) . 6_566
O5 K5 O26 113.5(2) 6_566 6_566
O47 K5 O26 113.6(2) 5_666 6_566
O42 K5 O15W 73.9(3) . 6_566
O01P K5 O15W 106.4(3) 6_566 6_566
O48 K5 O15W 61.0(3) 5_666 6_566
O1W K5 O15W 141.6(4) . 6_566
O5 K5 O15W 136.2(3) 6_566 6_566
O47 K5 O15W 87.2(3) 5_666 6_566
O26 K5 O15W 84.5(3) 6_566 6_566
O42 K5 O13W 72.5(4) . 6_566
O01P K5 O13W 61.2(4) 6_566 6_566
O48 K5 O13W 106.9(4) 5_666 6_566
O1W K5 O13W 141.4(4) . 6_566
O5 K5 O13W 87.0(4) 6_566 6_566
O47 K5 O13W 135.7(4) 5_666 6_566
O26 K5 O13W 85.2(4) 6_566 6_566
O15W K5 O13W 53.6(4) 6_566 6_566
O42 K5 Nb3 95.31(18) . 6_566
O01P K5 Nb3 31.32(14) 6_566 6_566
O48 K5 Nb3 145.85(15) 5_666 6_566
O1W K5 Nb3 80.0(2) . 6_566
O5 K5 Nb3 28.60(13) 6_566 6_566
O47 K5 Nb3 143.53(18) 5_666 6_566
O26 K5 Nb3 87.51(15) 6_566 6_566
O15W K5 Nb3 125.7(3) 6_566 6_566
O13W K5 Nb3 72.3(3) 6_566 6_566
O42 K5 Nb4 96.98(17) . 5_666
O01P K5 Nb4 146.03(17) 6_566 5_666
O48 K5 Nb4 31.52(13) 5_666 5_666
O1W K5 Nb4 80.7(2) . 5_666
O5 K5 Nb4 143.22(17) 6_566 5_666
O47 K5 Nb4 28.44(15) 5_666 5_666
O26 K5 Nb4 87.62(15) 6_566 5_666
O15W K5 Nb4 72.5(3) 6_566 5_666
O13W K5 Nb4 126.0(3) 6_566 5_666
Nb3 K5 Nb4 160.51(10) 6_566 5_666
O42 K5 Nb5 142.14(19) . 5_666
O01P K5 Nb5 87.84(15) 6_566 5_666
O48 K5 Nb5 29.55(13) 5_666 5_666
O1W K5 Nb5 71.8(3) . 5_666
O5 K5 Nb5 140.56(16) 6_566 5_666
O47 K5 Nb5 86.71(16) 5_666 5_666
O26 K5 Nb5 29.20(14) 6_566 5_666
O15W K5 Nb5 71.0(3) 6_566 5_666
O13W K5 Nb5 97.1(3) 6_566 5_666
Nb3 K5 Nb5 116.52(7) 6_566 5_666
Nb4 K5 Nb5 59.21(5) 5_666 5_666
K7 K6 O7W 103.0(7) . .
K7 K6 O22 79.9(6) . .
O7W K6 O22 82.7(5) . .
K7 K6 O12W 148.5(7) . 7_565
O7W K6 O12W 77.5(5) . 7_565
O22 K6 O12W 68.8(4) . 7_565
K7 K6 O30 85.4(6) . 4
O7W K6 O30 141.0(5) . 4
O22 K6 O30 136.2(4) . 4
O12W K6 O30 114.4(4) 7_565 4
K7 K6 O6W 73.6(6) . .
O7W K6 O6W 77.6(5) . .
O22 K6 O6W 142.2(4) . .
O12W K6 O6W 135.3(6) 7_565 .
O30 K6 O6W 68.3(3) 4 .
K7 K6 O8W 87.9(7) . .
O7W K6 O8W 153.3(6) . .
O22 K6 O8W 75.2(4) . .
O12W K6 O8W 80.6(4) 7_565 .
O30 K6 O8W 63.2(4) 4 .
O6W K6 O8W 129.1(5) . .
K7 K6 O11W 152.8(7) . 7_565
O7W K6 O11W 52.3(5) . 7_565
O22 K6 O11W 104.6(4) . 7_565
O12W K6 O11W 47.3(4) 7_565 7_565
O30 K6 O11W 107.1(4) 4 7_565
O6W K6 O11W 88.3(5) . 7_565
O8W K6 O11W 119.3(5) . 7_565
K7 K6 O29 140.0(7) . 4
O7W K6 O29 101.9(5) . 4
O22 K6 O29 134.3(4) . 4
O12W K6 O29 68.0(4) 7_565 4
O30 K6 O29 56.0(2) 4 4
O6W K6 O29 81.7(3) . 4
O8W K6 O29 83.7(4) . 4
O11W K6 O29 52.7(3) 7_565 4
K7 K6 W9 113.7(6) . 4
O7W K6 W9 121.4(5) . 4
O22 K6 W9 145.5(3) . 4
O12W K6 W9 91.3(4) 7_565 4
O30 K6 W9 29.42(18) 4 4
O6W K6 W9 71.5(3) . 4
O8W K6 W9 73.9(3) . 4
O11W K6 W9 78.0(3) 7_565 4
O29 K6 W9 26.72(14) 4 4
K7 K6 K10 126.4(6) . 7_565
O7W K6 K10 61.5(4) . 7_565
O22 K6 K10 138.2(4) . 7_565
O12W K6 K10 82.1(4) 7_565 7_565
O30 K6 K10 82.7(3) 4 7_565
O6W K6 K10 53.4(3) . 7_565
O8W K6 K10 130.0(4) . 7_565
O11W K6 K10 36.6(3) 7_565 7_565
O29 K6 K10 46.4(2) 4 7_565
W9 K6 K10 60.02(18) 4 7_565
K7 K6 K3 152.5(7) . 4_545
O7W K6 K3 103.6(5) . 4_545
O22 K6 K3 96.6(3) . 4_545
O12W K6 K3 36.1(3) 7_565 4_545
O30 K6 K3 78.5(3) 4 4_545
O6W K6 K3 119.2(4) . 4_545
O8W K6 K3 65.0(3) . 4_545
O11W K6 K3 54.6(3) 7_565 4_545
O29 K6 K3 37.84(18) 4 4_545
W9 K6 K3 56.27(13) 4 4_545
K10 K6 K3 73.6(2) 7_565 4_545
K6 K7 O22 75.2(6) . .
K6 K7 O32W 146.6(10) . .
O22 K7 O32W 78.9(8) . .
K6 K7 O6W 82.4(7) . .
O22 K7 O6W 144.9(5) . .
O32W K7 O6W 129.9(9) . .
K6 K7 O10W 123.7(7) . .
O22 K7 O10W 79.3(4) . .
O32W K7 O10W 70.4(9) . .
O6W K7 O10W 91.5(5) . .
K6 K7 O30 71.2(5) . 4
O22 K7 O30 127.2(4) . 4
O32W K7 O30 110.1(8) . 4
O6W K7 O30 67.5(3) . 4
O10W K7 O30 153.5(5) . 4
K6 K7 O33W 145.0(9) . 7_565
O22 K7 O33W 139.4(7) . 7_565
O32W K7 O33W 65.2(10) . 7_565
O6W K7 O33W 64.7(6) . 7_565
O10W K7 O33W 71.5(6) . 7_565
O30 K7 O33W 84.6(6) 4 7_565
K6 K7 O7W 55.2(6) . .
O22 K7 O7W 73.5(4) . .
O32W K7 O7W 134.8(9) . .
O6W K7 O7W 71.5(4) . .
O10W K7 O7W 69.7(5) . .
O30 K7 O7W 115.1(4) 4 .
O33W K7 O7W 119.3(7) 7_565 .
K6 K7 O8W 70.0(6) . .
O22 K7 O8W 71.5(4) . .
O32W K7 O8W 82.1(8) . .
O6W K7 O8W 125.3(4) . .
O10W K7 O8W 143.1(5) . .
O30 K7 O8W 59.3(3) 4 .
O33W K7 O8W 118.8(6) 7_565 .
O7W K7 O8W 120.4(5) . .
K6 K7 O022 120.5(6) . 4
O22 K7 O022 126.7(3) . 4
O32W K7 O022 61.7(8) . 4
O6W K7 O022 88.0(3) . 4
O10W K7 O022 115.1(4) . 4
O30 K7 O022 51.2(2) 4 4
O33W K7 O022 50.3(5) 7_565 4
O7W K7 O022 159.3(4) . 4
O8W K7 O022 68.9(3) . 4
K6 K7 W13 97.5(6) . 4
O22 K7 W13 134.6(3) . 4
O32W K7 W13 85.9(8) . 4
O6W K7 W13 74.4(3) . 4
O10W K7 W13 134.6(4) . 4
O30 K7 W13 26.65(16) 4 4
O33W K7 W13 63.3(5) 7_565 4
O7W K7 W13 138.4(4) . 4
O8W K7 W13 64.1(3) . 4
O022 K7 W13 24.85(14) 4 4
K6 K7 K4 116.1(6) . 4
O22 K7 K4 87.7(3) . 4
O32W K7 K4 41.6(8) . 4
O6W K7 K4 126.8(3) . 4
O10W K7 K4 112.0(4) . 4
O30 K7 K4 72.5(2) 4 4
O33W K7 K4 78.2(6) 7_565 4
O7W K7 K4 160.6(4) . 4
O8W K7 K4 46.3(3) . 4
O022 K7 K4 38.98(17) 4 4
W13 K7 K4 54.80(12) 4 4
K11 K8 O31W 98(2) . .
K11 K8 O45 97.0(19) . .
O31W K8 O45 124.0(9) . .
K11 K8 O17W 99(2) . .
O31W K8 O17W 14.3(8) . .
O45 K8 O17W 137.4(6) . .
K11 K8 O27W 107(2) . 6_566
O31W K8 O27W 146.8(9) . 6_566
O45 K8 O27W 75.2(4) . 6_566
O17W K8 O27W 135.5(6) . 6_566
K11 K8 O9 79.1(19) . 6_566
O31W K8 O9 84.2(9) . 6_566
O45 K8 O9 151.8(4) . 6_566
O17W K8 O9 70.4(5) . 6_566
O27W K8 O9 79.3(4) 6_566 6_566
K11 K8 O2W 22.0(19) . 1_565
O31W K8 O2W 99.9(8) . 1_565
O45 K8 O2W 77.6(4) . 1_565
O17W K8 O2W 106.0(5) . 1_565
O27W K8 O2W 111.4(5) 6_566 1_565
O9 K8 O2W 101.1(4) 6_566 1_565
K11 K8 O8 133(2) . 6_566
O31W K8 O8 88.7(8) . 6_566
O45 K8 O8 117.4(3) . 6_566
O17W K8 O8 77.6(5) . 6_566
O27W K8 O8 58.2(4) 6_566 6_566
O9 K8 O8 55.4(2) 6_566 6_566
O2W K8 O8 154.3(4) 1_565 6_566
K11 K8 O1 172(2) . 6_566
O31W K8 O1 77.9(8) . 6_566
O45 K8 O1 79.9(3) . 6_566
O17W K8 O1 79.0(5) . 6_566
O27W K8 O1 79.9(4) 6_566 6_566
O9 K8 O1 107.4(3) 6_566 6_566
O2W K8 O1 150.9(4) 1_565 6_566
O8 K8 O1 54.5(2) 6_566 6_566
K11 K8 O22W 77(2) . .
O31W K8 O22W 52.8(10) . .
O45 K8 O22W 78.8(6) . .
O17W K8 O22W 66.6(7) . .
O27W K8 O22W 154.0(7) 6_566 .
O9 K8 O22W 126.3(6) 6_566 .
O2W K8 O22W 63.3(7) 1_565 .
O8 K8 O22W 137.0(7) 6_566 .
O1 K8 O22W 94.5(7) 6_566 .
K11 K8 W1 104(2) . 6_566
O31W K8 W1 85.7(8) . 6_566
O45 K8 W1 141.0(3) . 6_566
O17W K8 W1 71.5(4) . 6_566
O27W K8 W1 67.3(3) 6_566 6_566
O9 K8 W1 25.26(15) 6_566 6_566
O2W K8 W1 125.8(4) 1_565 6_566
O8 K8 W1 30.18(14) 6_566 6_566
O1 K8 W1 83.18(19) 6_566 6_566
O22W K8 W1 137.7(6) . 6_566
K11 K8 W2 162(2) . 6_566
O31W K8 W2 82.7(8) . 6_566
O45 K8 W2 97.5(2) . 6_566
O17W K8 W2 77.5(4) . 6_566
O27W K8 W2 66.9(3) 6_566 6_566
O9 K8 W2 83.2(2) 6_566 6_566
O2W K8 W2 175.2(3) 1_565 6_566
O8 K8 W2 28.97(15) 6_566 6_566
O1 K8 W2 25.51(14) 6_566 6_566
O22W K8 W2 116.1(6) . 6_566
W1 K8 W2 58.25(9) 6_566 6_566
O28W K9 O47 113.5(5) 6_575 2_655
O28W K9 O33 80.4(5) 6_575 6_565
O47 K9 O33 160.9(3) 2_655 6_565
O28W K9 O18W 17.3(5) 6_575 6_575
O47 K9 O18W 129.3(5) 2_655 6_575
O33 K9 O18W 63.3(4) 6_565 6_575
O28W K9 O26W 139.1(6) 6_575 5_665
O47 K9 O26W 78.3(4) 2_655 5_665
O33 K9 O26W 82.6(4) 6_565 5_665
O18W K9 O26W 128.2(6) 6_575 5_665
O28W K9 O21W 98.5(5) 6_575 2_665
O47 K9 O21W 83.4(3) 2_655 2_665
O33 K9 O21W 108.2(3) 6_565 2_665
O18W K9 O21W 105.7(5) 6_575 2_665
O26W K9 O21W 122.1(5) 5_665 2_665
O28W K9 O41 82.9(5) 6_575 6_565
O47 K9 O41 111.9(3) 2_655 6_565
O33 K9 O41 54.9(2) 6_565 6_565
O18W K9 O41 71.3(4) 6_575 6_565
O26W K9 O41 57.1(4) 5_665 6_565
O21W K9 O41 162.8(3) 2_665 6_565
O28W K9 O14W 153.5(6) 6_575 5_665
O47 K9 O14W 79.3(4) 2_655 5_665
O33 K9 O14W 93.7(4) 6_565 5_665
O18W K9 O14W 148.0(5) 6_575 5_665
O26W K9 O14W 64.3(5) 5_665 5_665
O21W K9 O14W 58.5(4) 2_665 5_665
O41 K9 O14W 114.9(4) 6_565 5_665
O28W K9 O42 71.0(5) 6_575 6_565
O47 K9 O42 71.2(3) 2_655 6_565
O33 K9 O42 103.3(3) 6_565 6_565
O18W K9 O42 74.6(4) 6_575 6_565
O26W K9 O42 77.1(4) 5_665 6_565
O21W K9 O42 144.6(3) 2_665 6_565
O41 K9 O42 52.0(2) 6_565 6_565
O14W K9 O42 135.3(4) 5_665 6_565
O28W K9 W12 81.9(5) 6_575 6_565
O47 K9 W12 140.0(3) 2_655 6_565
O33 K9 W12 24.62(14) 6_565 6_565
O18W K9 W12 65.3(4) 6_575 6_565
O26W K9 W12 67.9(4) 5_665 6_565
O21W K9 W12 132.6(3) 2_665 6_565
O41 K9 W12 30.32(12) 6_565 6_565
O14W K9 W12 103.4(3) 5_665 6_565
O42 K9 W12 80.63(18) 6_565 6_565
O28W K9 K2 136.9(5) 6_575 5_665
O47 K9 K2 108.8(2) 2_655 5_665
O33 K9 K2 56.53(19) 6_565 5_665
O18W K9 K2 119.8(4) 6_575 5_665
O26W K9 K2 44.9(4) 5_665 5_665
O21W K9 K2 93.5(3) 2_665 5_665
O41 K9 K2 74.51(17) 6_565 5_665
O14W K9 K2 43.5(3) 5_665 5_665
O42 K9 K2 117.5(2) 6_565 5_665
W12 K9 K2 60.22(9) 6_565 5_665
O28W K9 W11 76.8(5) 6_575 6_565
O47 K9 W11 89.5(2) 2_655 6_565
O33 K9 W11 80.8(2) 6_565 6_565
O18W K9 W11 72.7(4) 6_575 6_565
O26W K9 W11 63.9(4) 5_665 6_565
O21W K9 W11 169.2(3) 2_665 6_565
O41 K9 W11 27.48(13) 6_565 6_565
O14W K9 W11 128.2(3) 5_665 6_565
O42 K9 W11 24.66(13) 6_565 6_565
W12 K9 W11 56.95(9) 6_565 6_565
K2 K9 W11 96.53(13) 5_665 6_565
O11W K10 O28W 107.1(6) . 6_575
O11W K10 O5 121.6(5) . .
O28W K10 O5 109.7(6) 6_575 .
O11W K10 O18W 98.7(5) . 6_575
O28W K10 O18W 18.0(5) 6_575 6_575
O5 K10 O18W 126.7(5) . 6_575
O11W K10 O29 62.5(4) . 6_565
O28W K10 O29 82.1(5) 6_575 6_565
O5 K10 O29 163.6(4) . 6_565
O18W K10 O29 64.2(4) 6_575 6_565
O11W K10 O39 113.3(4) . 6_565
O28W K10 O39 84.7(5) 6_575 6_565
O5 K10 O39 113.8(3) . 6_565
O18W K10 O39 73.1(4) 6_575 6_565
O29 K10 O39 54.5(2) 6_565 6_565
O11W K10 O6W 95.7(4) . 7_565
O28W K10 O6W 141.6(6) 6_575 7_565
O5 K10 O6W 82.1(3) . 7_565
O18W K10 O6W 130.4(5) 6_575 7_565
O29 K10 O6W 81.7(3) 6_565 7_565
O39 K10 O6W 57.7(3) 6_565 7_565
O11W K10 O42 165.9(4) . 6_565
O28W K10 O42 72.2(5) 6_575 6_565
O5 K10 O42 70.6(3) . 6_565
O18W K10 O42 76.4(4) 6_575 6_565
O29 K10 O42 103.7(3) 6_565 6_565
O39 K10 O42 52.7(2) 6_565 6_565
O6W K10 O42 78.3(3) 7_565 6_565
O11W K10 W9 85.6(4) . 6_565
O28W K10 W9 82.6(5) 6_575 6_565
O5 K10 W9 142.2(3) . 6_565
O18W K10 W9 65.6(4) 6_575 6_565
O29 K10 W9 24.82(16) 6_565 6_565
O39 K10 W9 29.63(14) 6_565 6_565
O6W K10 W9 68.6(2) 7_565 6_565
O42 K10 W9 80.3(2) 6_565 6_565
O11W K10 K6 50.5(4) . 7_565
O28W K10 K6 134.3(5) 6_575 7_565
O5 K10 K6 115.9(3) . 7_565
O18W K10 K6 116.7(5) 6_575 7_565
O29 K10 K6 52.6(2) 6_565 7_565
O39 K10 K6 74.2(2) 6_565 7_565
O6W K10 K6 47.2(3) 7_565 7_565
O42 K10 K6 119.6(3) 6_565 7_565
W9 K10 K6 59.24(16) 6_565 7_565
O11W K10 W11 141.6(4) . 6_565
O28W K10 W11 76.8(5) 6_575 6_565
O5 K10 W11 90.6(3) . 6_565
O18W K10 W11 73.2(4) 6_575 6_565
O29 K10 W11 80.8(2) 6_565 6_565
O39 K10 W11 28.30(15) 6_565 6_565
O6W K10 W11 66.4(2) 7_565 6_565
O42 K10 W11 24.40(14) 6_565 6_565
W9 K10 W11 56.57(11) 6_565 6_565
K6 K10 W11 98.7(2) 7_565 6_565
O11W K10 Nb3 112.2(4) . .
O28W K10 Nb3 126.1(5) 6_575 .
O5 K10 Nb3 16.47(17) . .
O18W K10 Nb3 142.7(5) 6_575 .
O29 K10 Nb3 149.3(3) 6_565 .
O39 K10 Nb3 110.7(2) 6_565 .
O6W K10 Nb3 68.5(2) 7_565 .
O42 K10 Nb3 77.77(19) 6_565 .
W9 K10 Nb3 134.7(2) 6_565 .
K6 K10 Nb3 99.4(2) 7_565 .
W11 K10 Nb3 93.19(16) 6_565 .
K8 K11 O2W 150(3) . 1_565
K8 K11 O9 84(2) . 6_566
O2W K11 O9 126.0(13) 1_565 6_566
K8 K11 O31W 66(2) . .
O2W K11 O31W 114.4(13) 1_565 .
O9 K11 O31W 80.7(10) 6_566 .
K8 K11 O45 66.5(18) . .
O2W K11 O45 86.7(9) 1_565 .
O9 K11 O45 139.6(11) 6_566 .
O31W K11 O45 109.0(12) . .
K8 K11 O17W 65.1(18) . .
O2W K11 O17W 122.1(12) 1_565 .
O9 K11 O17W 67.5(7) 6_566 .
O31W K11 O17W 13.2(7) . .
O45 K11 O17W 118.2(11) . .
K8 K11 O14W 117(2) . 6_566
O2W K11 O14W 65.8(8) 1_565 6_566
O9 K11 O14W 94.9(9) 6_566 6_566
O31W K11 O14W 174.5(13) . 6_566
O45 K11 O14W 76.4(7) . 6_566
O17W K11 O14W 162.2(11) . 6_566
K8 K11 O22W 88(2) . .
O2W K11 O22W 72.8(10) 1_565 .
O9 K11 O22W 130.8(11) 6_566 .
O31W K11 O22W 52.0(11) . .
O45 K11 O22W 76.9(9) . .
O17W K11 O22W 65.0(9) . .
O14W K11 O22W 131.4(11) 6_566 .
K8 K11 O27W 58.4(18) . 6_566
O2W K11 O27W 124.4(11) 1_565 6_566
O9 K11 O27W 74.2(7) 6_566 6_566
O31W K11 O27W 120.2(12) . 6_566
O45 K11 O27W 67.0(7) . 6_566
O17W K11 O27W 113.5(10) . 6_566
O14W K11 O27W 61.0(6) 6_566 6_566
O22W K11 O27W 137.6(12) . 6_566
K8 K11 O21 140(2) . 6_576
O2W K11 O21 66.0(8) 1_565 6_576
O9 K11 O21 64.1(6) 6_566 6_576
O31W K11 O21 85.1(10) . 6_576
O45 K11 O21 152.7(10) . 6_576
O17W K11 O21 80.3(8) . 6_576
O14W K11 O21 90.1(8) 6_566 6_576
O22W K11 O21 95.5(10) . 6_576
O27W K11 O21 126.6(9) 6_566 6_576
K8 K11 K2 97(2) . 6_566
O2W K11 K2 101.3(10) 1_565 6_566
O9 K11 K2 54.3(5) 6_566 6_566
O31W K11 K2 133.9(11) . 6_566
O45 K11 K2 100.9(7) . 6_566
O17W K11 K2 120.9(9) . 6_566
O14W K11 K2 42.5(5) 6_566 6_566
O22W K11 K2 173.7(11) . 6_566
O27W K11 K2 44.2(5) 6_566 6_566
O21 K11 K2 83.7(6) 6_576 6_566
K8 K11 W1 64.6(18) . 6_566
O2W K11 W1 145.2(12) 1_565 6_566
O9 K11 W1 19.9(3) 6_566 6_566
O31W K11 W1 77.7(9) . 6_566
O45 K11 W1 121.5(9) . 6_566
O17W K11 W1 65.2(6) . 6_566
O14W K11 W1 99.1(7) 6_566 6_566
O22W K11 W1 129.5(10) . 6_566
O27W K11 W1 60.9(5) 6_566 6_566
O21 K11 W1 83.7(6) 6_576 6_566
K2 K11 W1 56.7(4) 6_566 6_566
O53 Nb1 O54 98.4(3) . .
O53 Nb1 O55 102.7(3) . .
O54 Nb1 O55 90.0(3) . .
O53 Nb1 O52 100.6(3) . .
O54 Nb1 O52 89.9(3) . .
O55 Nb1 O52 156.4(3) . .
O53 Nb1 O50 96.3(3) . .
O54 Nb1 O50 165.3(3) . .
O55 Nb1 O50 86.4(3) . .
O52 Nb1 O50 87.7(3) . .
O53 Nb1 O37 171.8(3) . .
O54 Nb1 O37 84.9(3) . .
O55 Nb1 O37 84.7(2) . .
O52 Nb1 O37 71.8(3) . .
O50 Nb1 O37 80.7(3) . .
O53 Nb1 K1 43.9(3) . 1_565
O54 Nb1 K1 54.9(2) . 1_565
O55 Nb1 K1 105.5(2) . 1_565
O52 Nb1 K1 93.7(2) . 1_565
O50 Nb1 K1 139.7(2) . 1_565
O37 Nb1 K1 137.76(16) . 1_565
O21 Nb2 O54 98.6(3) . .
O21 Nb2 O24 103.0(3) . .
O54 Nb2 O24 89.4(3) . .
O21 Nb2 O34 101.3(3) . .
O54 Nb2 O34 89.5(3) . .
O24 Nb2 O34 155.6(3) . .
O21 Nb2 O026 96.6(3) . .
O54 Nb2 O026 164.8(3) . .
O24 Nb2 O026 86.2(3) . .
O34 Nb2 O026 88.5(3) . .
O21 Nb2 O35 172.3(3) . .
O54 Nb2 O35 83.9(3) . .
O24 Nb2 O35 84.3(3) . .
O34 Nb2 O35 71.4(3) . .
O026 Nb2 O35 81.2(3) . .
O21 Nb2 K1 43.4(2) . 1_565
O54 Nb2 K1 55.6(2) . 1_565
O24 Nb2 K1 105.6(2) . 1_565
O34 Nb2 K1 93.7(2) . 1_565
O026 Nb2 K1 139.6(2) . 1_565
O35 Nb2 K1 137.48(16) . 1_565
O5 Nb3 O026 103.8(3) . .
O5 Nb3 O01P 101.1(3) . .
O026 Nb3 O01P 91.3(3) . .
O5 Nb3 O3 101.2(3) . .
O026 Nb3 O3 89.3(3) . .
O01P Nb3 O3 156.9(3) . .
O5 Nb3 O2 99.6(3) . .
O026 Nb3 O2 156.3(3) . .
O01P Nb3 O2 88.0(3) . .
O3 Nb3 O2 82.4(3) . .
O5 Nb3 O23 168.3(3) . .
O026 Nb3 O23 85.5(3) . .
O01P Nb3 O23 85.6(3) . .
O3 Nb3 O23 71.4(2) . .
O2 Nb3 O23 70.8(2) . .
O5 Nb3 K5 51.7(3) . 6_565
O026 Nb3 K5 102.7(2) . 6_565
O01P Nb3 K5 49.4(2) . 6_565
O3 Nb3 K5 152.15(19) . 6_565
O2 Nb3 K5 94.8(2) . 6_565
O23 Nb3 K5 133.86(16) . 6_565
O5 Nb3 K10 25.8(3) . .
O026 Nb3 K10 120.2(2) . .
O01P Nb3 K10 117.6(2) . .
O3 Nb3 K10 81.6(2) . .
O2 Nb3 K10 80.6(2) . .
O23 Nb3 K10 142.6(2) . .
K5 Nb3 K10 70.65(13) 6_565 .
O47 Nb4 O50 103.2(3) . .
O47 Nb4 O48 101.5(3) . .
O50 Nb4 O48 91.0(3) . .
O47 Nb4 O46 100.9(3) . .
O50 Nb4 O46 90.1(3) . .
O48 Nb4 O46 156.6(3) . .
O47 Nb4 O44 99.2(3) . .
O50 Nb4 O44 157.5(3) . .
O48 Nb4 O44 86.8(3) . .
O46 Nb4 O44 83.3(3) . .
O47 Nb4 O38 168.2(3) . .
O50 Nb4 O38 86.5(3) . .
O48 Nb4 O38 84.9(3) . .
O46 Nb4 O38 71.9(2) . .
O44 Nb4 O38 71.0(3) . .
O47 Nb4 K5 51.9(2) . 5_666
O50 Nb4 K5 101.7(2) . 5_666
O48 Nb4 K5 49.6(2) . 5_666
O46 Nb4 K5 152.1(2) . 5_666
O44 Nb4 K5 93.9(2) . 5_666
O38 Nb4 K5 133.42(16) . 5_666
O47 Nb4 K9 23.2(3) . 2_655
O50 Nb4 K9 117.3(2) . 2_655
O48 Nb4 K9 117.4(2) . 2_655
O46 Nb4 K9 82.5(2) . 2_655
O44 Nb4 K9 83.2(2) . 2_655
O38 Nb4 K9 145.16(17) . 2_655
K5 Nb4 K9 69.63(11) 5_666 2_655
O55 Nb5 O26 101.3(3) . 2_655
O55 Nb5 O25 93.1(3) . .
O26 Nb5 O25 96.2(3) 2_655 .
O55 Nb5 O48 90.4(3) . .
O26 Nb5 O48 93.7(3) 2_655 .
O25 Nb5 O48 168.6(3) . .
O55 Nb5 O56 163.0(3) . .
O26 Nb5 O56 95.7(3) 2_655 .
O25 Nb5 O56 86.5(3) . .
O48 Nb5 O56 87.1(3) . .
O55 Nb5 O01C 88.9(3) . .
O26 Nb5 O01C 169.6(3) 2_655 .
O25 Nb5 O01C 85.3(3) . .
O48 Nb5 O01C 84.0(2) . .
O56 Nb5 O01C 74.1(3) . .
O55 Nb5 K5 97.5(2) . 5_666
O26 Nb5 K5 48.82(19) 2_655 5_666
O25 Nb5 K5 144.8(2) . 5_666
O48 Nb5 K5 44.9(2) . 5_666
O56 Nb5 K5 92.5(2) . 5_666
O01C Nb5 K5 128.26(16) . 5_666
O24 Nb6 O26 101.7(3) . .
O24 Nb6 O25 93.7(3) . .
O26 Nb6 O25 95.7(3) . .
O24 Nb6 O01P 90.0(3) . .
O26 Nb6 O01P 93.3(3) . .
O25 Nb6 O01P 169.3(3) . .
O24 Nb6 O10 162.8(3) . .
O26 Nb6 O10 95.2(3) . .
O25 Nb6 O10 87.7(3) . .
O01P Nb6 O10 85.8(3) . .
O24 Nb6 O19 89.0(3) . .
O26 Nb6 O19 168.9(3) . .
O25 Nb6 O19 86.4(3) . .
O01P Nb6 O19 83.7(3) . .
O10 Nb6 O19 74.0(3) . .
O24 Nb6 K5 97.7(2) . 6_565
O26 Nb6 K5 48.7(2) . 6_565
O25 Nb6 K5 144.2(2) . 6_565
O01P Nb6 K5 44.6(2) . 6_565
O10 Nb6 K5 91.01(19) . 6_565
O19 Nb6 K5 127.54(17) . 6_565
O9 W1 O10 99.8(3) . .
O9 W1 O015 97.6(3) . .
O10 W1 O015 91.4(3) . .
O9 W1 O8 98.0(3) . .
O10 W1 O8 91.5(3) . .
O015 W1 O8 163.4(3) . .
O9 W1 O11 102.8(3) . .
O10 W1 O11 157.4(3) . .
O015 W1 O11 86.9(3) . .
O8 W1 O11 84.2(3) . .
O9 W1 O19 173.7(3) . .
O10 W1 O19 74.1(3) . .
O015 W1 O19 84.3(2) . .
O8 W1 O19 80.8(2) . .
O11 W1 O19 83.3(3) . .
O9 W1 K8 45.1(3) . 6_565
O10 W1 K8 99.1(2) . 6_565
O015 W1 K8 142.4(2) . 6_565
O8 W1 K8 52.9(2) . 6_565
O11 W1 K8 95.9(2) . 6_565
O19 W1 K8 133.29(18) . 6_565
O9 W1 K2 58.1(3) . .
O10 W1 K2 42.2(2) . .
O015 W1 K2 101.8(2) . .
O8 W1 K2 91.3(2) . .
O11 W1 K2 159.6(2) . .
O19 W1 K2 115.61(16) . .
K8 W1 K2 65.96(12) 6_565 .
O9 W1 K1 40.3(2) . .
O10 W1 K1 98.5(2) . .
O015 W1 K1 57.30(19) . .
O8 W1 K1 138.2(2) . .
O11 W1 K1 99.6(2) . .
O19 W1 K1 141.02(16) . .
K8 W1 K1 85.39(12) 6_565 .
K2 W1 K1 70.93(7) . .
O9 W1 K11 33.9(5) . 6_565
O10 W1 K11 97.6(4) . 6_565
O015 W1 K11 131.5(5) . 6_565
O8 W1 K11 64.2(5) . 6_565
O11 W1 K11 100.4(4) . 6_565
O19 W1 K11 143.9(4) . 6_565
K8 W1 K11 11.5(4) 6_565 6_565
K2 W1 K11 60.0(4) . 6_565
K1 W1 K11 74.2(4) . 6_565
O1 W2 O2 101.7(3) . .
O1 W2 O8 101.3(3) . .
O2 W2 O8 90.5(3) . .
O1 W2 O6 101.8(3) . .
O2 W2 O6 90.0(3) . .
O8 W2 O6 156.3(3) . .
O1 W2 O7 100.5(3) . .
O2 W2 O7 157.8(3) . .
O8 W2 O7 84.4(3) . .
O6 W2 O7 86.3(3) . .
O1 W2 O23 173.9(3) . .
O2 W2 O23 74.9(3) . .
O8 W2 O23 83.9(3) . .
O6 W2 O23 73.3(3) . .
O7 W2 O23 83.1(2) . .
O1 W2 K8 50.4(3) . 6_565
O2 W2 K8 98.2(2) . 6_565
O8 W2 K8 50.9(2) . 6_565
O6 W2 K8 152.0(2) . 6_565
O7 W2 K8 95.2(2) . 6_565
O23 W2 K8 134.61(19) . 6_565
O22 W3 O3 100.5(4) . .
O22 W3 O13 102.5(4) . .
O3 W3 O13 93.8(3) . .
O22 W3 O6 99.7(3) . .
O3 W3 O6 88.8(3) . .
O13 W3 O6 156.7(3) . .
O22 W3 O00Y 100.4(4) . .
O3 W3 O00Y 158.8(3) . .
O13 W3 O00Y 84.4(3) . .
O6 W3 O00Y 84.9(3) . .
O22 W3 O23 172.1(3) . .
O3 W3 O23 75.9(3) . .
O13 W3 O23 84.9(3) . .
O6 W3 O23 73.3(3) . .
O00Y W3 O23 83.0(3) . .
O025 W4 O11 102.0(3) . .
O025 W4 O27 97.6(3) . .
O11 W4 O27 89.6(3) . .
O025 W4 O7 97.6(3) . .
O11 W4 O7 88.3(3) . .
O27 W4 O7 164.8(3) . .
O025 W4 O14 99.2(3) . .
O11 W4 O14 158.9(3) . .
O27 W4 O14 87.9(3) . .
O7 W4 O14 88.7(3) . .
O025 W4 O18 173.4(3) . .
O11 W4 O18 84.6(3) . .
O27 W4 O18 83.5(3) . .
O7 W4 O18 81.3(2) . .
O14 W4 O18 74.3(3) . .
O025 W4 K3 38.8(2) . 1_545
O11 W4 K3 93.6(2) . 1_545
O27 W4 K3 59.5(2) . 1_545
O7 W4 K3 135.7(2) . 1_545
O14 W4 K3 103.1(2) . 1_545
O18 W4 K3 142.98(16) . 1_545
O15 W6 O00Y 99.2(3) . .
O15 W6 O17 102.3(3) . .
O00Y W6 O17 87.8(3) . .
O15 W6 O28 96.9(3) . .
O00Y W6 O28 163.7(3) . .
O17 W6 O28 87.2(3) . .
O15 W6 O14 99.8(3) . .
O00Y W6 O14 90.9(3) . .
O17 W6 O14 157.7(3) . .
O28 W6 O14 87.9(3) . .
O15 W6 O18 173.7(3) . .
O00Y W6 O18 81.5(3) . .
O17 W6 O18 83.9(3) . .
O28 W6 O18 82.6(3) . .
O14 W6 O18 73.9(3) . .
O15 W6 K4 42.2(2) . .
O00Y W6 K4 141.3(2) . .
O17 W6 K4 101.3(2) . .
O28 W6 K4 54.9(2) . .
O14 W6 K4 93.5(2) . .
O18 W6 K4 136.47(16) . .
O16 W7 O34 99.1(3) . .
O16 W7 O01G 98.0(3) . .
O34 W7 O01G 92.3(3) . .
O16 W7 O17 100.3(3) . .
O34 W7 O17 160.2(3) . .
O01G W7 O17 88.8(3) . .
O16 W7 O13 95.7(3) . .
O34 W7 O13 90.1(3) . .
O01G W7 O13 165.5(3) . .
O17 W7 O13 84.1(3) . .
O16 W7 O35 174.6(3) . .
O34 W7 O35 76.1(3) . .
O01G W7 O35 84.9(3) . .
O17 W7 O35 84.3(3) . .
O13 W7 O35 81.9(3) . .
O16 W7 K3 41.1(2) . .
O34 W7 K3 94.1(2) . .
O01G W7 K3 57.3(2) . .
O17 W7 K3 103.1(2) . .
O13 W7 K3 136.7(2) . .
O35 W7 K3 140.81(17) . .
O51 W8 O52 99.2(3) . .
O51 W8 O49 97.1(3) . .
O52 W8 O49 92.3(3) . .
O51 W8 O01J 101.9(3) . .
O52 W8 O01J 158.8(3) . .
O49 W8 O01J 86.2(3) . .
O51 W8 O01G 97.1(3) . .
O52 W8 O01G 90.3(3) . .
O49 W8 O01G 164.9(3) . .
O01J W8 O01G 86.0(3) . .
O51 W8 O37 174.8(3) . .
O52 W8 O37 75.7(3) . .
O49 W8 O37 82.7(3) . .
O01J W8 O37 83.2(3) . .
O01G W8 O37 83.5(3) . .
O51 W8 K3 41.3(2) . .
O52 W8 K3 93.2(2) . .
O49 W8 K3 138.4(2) . .
O01J W8 K3 101.9(2) . .
O01G W8 K3 56.2(2) . .
O37 W8 K3 138.37(15) . .
O29 W9 O32 102.9(3) . .
O29 W9 O39 98.0(3) . .
O32 W9 O39 87.6(3) . .
O29 W9 O30 98.9(3) . .
O32 W9 O30 158.3(3) . .
O39 W9 O30 88.9(3) . .
O29 W9 O27 97.1(3) . .
O32 W9 O27 89.3(3) . .
O39 W9 O27 164.9(3) . .
O30 W9 O27 88.4(3) . .
O29 W9 O36 173.0(3) . .
O32 W9 O36 84.2(3) . .
O39 W9 O36 82.0(3) . .
O30 W9 O36 74.1(3) . .
O27 W9 O36 82.9(3) . .
O29 W9 K6 53.6(3) . 4_545
O32 W9 K6 155.8(3) . 4_545
O39 W9 K6 90.4(2) . 4_545
O30 W9 K6 45.6(3) . 4_545
O27 W9 K6 98.4(2) . 4_545
O36 W9 K6 119.4(2) . 4_545
O29 W9 K10 43.3(3) . 6_566
O32 W9 K10 99.2(2) . 6_566
O39 W9 K10 54.7(2) . 6_566
O30 W9 K10 96.3(2) . 6_566
O27 W9 K10 140.4(2) . 6_566
O36 W9 K10 136.2(2) . 6_566
K6 W9 K10 60.7(2) 4_545 6_566
O29 W9 K3 37.7(2) . 1_545
O32 W9 K3 93.6(2) . 1_545
O39 W9 K3 134.7(2) . 1_545
O30 W9 K3 104.0(2) . 1_545
O27 W9 K3 60.3(2) . 1_545
O36 W9 K3 143.17(17) . 1_545
K6 W9 K3 71.02(15) 4_545 1_545
K10 W9 K3 80.53(13) 6_566 1_545
O45 W10 O46 101.2(3) . .
O45 W10 O40 100.6(3) . .
O46 W10 O40 158.2(3) . .
O45 W10 O43 100.6(3) . .
O46 W10 O43 89.2(3) . .
O40 W10 O43 88.1(3) . .
O45 W10 O49 101.4(3) . .
O46 W10 O49 89.8(3) . .
O40 W10 O49 84.7(3) . .
O43 W10 O49 157.8(3) . .
O45 W10 O38 173.1(3) . .
O46 W10 O38 74.7(3) . .
O40 W10 O38 83.7(3) . .
O43 W10 O38 74.1(2) . .
O49 W10 O38 84.2(2) . .
O42 W11 O44 102.4(3) . .
O42 W11 O41 101.6(3) . .
O44 W11 O41 91.7(3) . .
O42 W11 O39 100.5(3) . .
O44 W11 O39 157.0(3) . .
O41 W11 O39 85.3(3) . .
O42 W11 O43 100.6(3) . .
O44 W11 O43 88.8(3) . .
O41 W11 O43 157.1(3) . .
O39 W11 O43 85.4(3) . .
O42 W11 O38 172.9(3) . .
O44 W11 O38 74.4(3) . .
O41 W11 O38 84.9(2) . .
O39 W11 O38 82.7(2) . .
O43 W11 O38 73.3(2) . .
O42 W11 K10 50.8(3) . 6_566
O44 W11 K10 153.1(2) . 6_566
O41 W11 K10 95.5(2) . 6_566
O39 W11 K10 49.7(2) . 6_566
O43 W11 K10 94.2(2) . 6_566
O38 W11 K10 131.99(19) . 6_566
O42 W11 K9 52.9(2) . 6_566
O44 W11 K9 96.9(2) . 6_566
O41 W11 K9 48.93(19) . 6_566
O39 W11 K9 98.1(2) . 6_566
O43 W11 K9 153.5(2) . 6_566
O38 W11 K9 133.22(17) . 6_566
K10 W11 K9 69.40(15) 6_566 6_566
O33 W12 O56 99.8(3) . .
O33 W12 O015 98.1(3) . .
O56 W12 O015 92.8(3) . .
O33 W12 O32 102.5(3) . .
O56 W12 O32 157.4(3) . .
O015 W12 O32 87.5(3) . .
O33 W12 O41 96.5(3) . .
O56 W12 O41 89.8(3) . .
O015 W12 O41 164.4(3) . .
O32 W12 O41 84.3(3) . .
O33 W12 O01C 172.8(3) . .
O56 W12 O01C 73.5(3) . .
O015 W12 O01C 85.1(2) . .
O32 W12 O01C 84.0(3) . .
O41 W12 O01C 80.9(2) . .
O33 W12 K9 42.8(3) . 6_566
O56 W12 K9 94.8(2) . 6_566
O015 W12 K9 140.9(2) . 6_566
O32 W12 K9 99.2(2) . 6_566
O41 W12 K9 53.9(2) . 6_566
O01C W12 K9 133.75(18) . 6_566
O33 W12 K2 58.4(3) . 2_655
O56 W12 K2 41.9(2) . 2_655
O015 W12 K2 103.8(2) . 2_655
O32 W12 K2 158.6(2) . 2_655
O41 W12 K2 88.3(2) . 2_655
O01C W12 K2 114.64(16) . 2_655
K9 W12 K2 60.59(11) 6_566 2_655
O33 W12 K1 39.7(2) . .
O56 W12 K1 99.3(2) . .
O015 W12 K1 58.5(2) . .
O32 W12 K1 100.1(2) . .
O41 W12 K1 136.09(18) . .
O01C W12 K1 142.86(15) . .
K9 W12 K1 82.45(11) 6_566 .
K2 W12 K1 71.88(8) 2_655 .
O022 W13 O01J 103.0(3) . .
O022 W13 O28 98.4(3) . .
O01J W13 O28 89.6(3) . .
O022 W13 O30 99.5(3) . .
O01J W13 O30 157.3(3) . .
O28 W13 O30 90.0(3) . .
O022 W13 O40 96.3(3) . .
O01J W13 O40 86.9(3) . .
O28 W13 O40 165.4(3) . .
O30 W13 O40 87.8(3) . .
O022 W13 O36 172.5(3) . .
O01J W13 O36 84.1(3) . .
O28 W13 O36 84.0(3) . .
O30 W13 O36 73.3(3) . .
O40 W13 O36 81.5(3) . .
O022 W13 K4 38.0(3) . .
O01J W13 K4 105.1(2) . .
O28 W13 K4 60.6(2) . .
O30 W13 K4 94.4(2) . .
O40 W13 K4 134.0(2) . .
O36 W13 K4 142.85(18) . .
O022 W13 K7 56.9(3) . 4_545
O01J W13 K7 157.4(2) . 4_545
O28 W13 K7 102.6(2) . 4_545
O30 W13 K7 43.4(2) . 4_545
O40 W13 K7 85.6(2) . 4_545
O36 W13 K7 115.7(2) . 4_545
K4 W13 K7 66.31(13) . 4_545

loop_
_geom_bond_atom_site_label_1
_geom_bond_atom_site_label_2
_geom_bond_distance
_geom_bond_site_symmetry_2
O1 W2 1.720(7) .
O1 K8 3.078(11) 6_565
O00Y W6 1.879(7) .
O00Y W3 1.957(7) .
O2 W2 1.864(7) .
O2 Nb3 2.055(7) .
O01C P1 1.540(7) .
O01C Nb5 2.271(7) .
O01C W12 2.431(6) .
O01G W7 1.888(7) .
O01G W8 1.933(7) .
O01G K3 3.234(7) .
O01J W13 1.875(7) .
O01J W8 1.921(7) .
O01P Nb3 1.903(7) .
O01P Nb6 1.968(7) .
O01P K5 2.778(7) 6_565
O3 W3 1.865(7) .
O3 Nb3 2.051(7) .
O02G K2 3.270(3) .
O02G K2 3.270(3) 2_655
O02G K1 3.413(11) 2_655
O02G K1 3.413(11) .
O5 Nb3 1.754(7) .
O5 K10 2.692(10) .
O5 K5 2.876(8) 6_565
O6 W2 1.916(7) .
O6 W3 1.944(7) .
O7 W4 1.899(6) .
O7 W2 1.939(6) .
O8 W2 1.906(7) .
O8 W1 1.927(7) .
O8 K8 3.056(9) 6_565
O9 W1 1.724(7) .
O9 K11 2.83(3) 6_565
O9 K8 2.862(9) 6_565
O9 K1 2.876(8) .
O9 K2 3.261(8) .
O10 W1 1.843(7) .
O10 Nb6 2.042(7) .
O10 K2 2.752(7) .
O11 W4 1.866(8) .
O11 W1 1.935(7) .
O13 W3 1.886(7) .
O13 W7 1.957(7) .
O14 W6 1.915(7) .
O14 W4 1.944(8) .
O15 W6 1.717(8) .
O15 K3 2.825(8) 4_545
O15 K4 3.011(9) .
O015 W12 1.895(6) .
O015 W1 1.919(6) .
O015 K1 3.344(7) .
O16 W7 1.713(7) .
O16 K4 2.728(8) 4
O16 K3 2.783(8) .
O17 W6 1.884(7) .
O17 W7 1.932(7) .
O18 P2 1.533(7) .
O18 W4 2.344(6) .
O18 W6 2.382(7) .
O19 P2 1.533(7) .
O19 Nb6 2.286(7) .
O19 W1 2.425(6) .
O21 Nb2 1.747(7) .
O21 K1 2.796(8) 1_565
O21 K11 3.21(3) 6_575
O1W K5 2.846(12) .
O22 W3 1.718(8) .
O22 K6 2.690(12) .
O22 K7 2.739(11) .
O022 W13 1.707(7) .
O022 K4 2.706(9) .
O022 K7 3.403(11) 4_545
O23 P2 1.581(7) .
O23 W3 2.362(7) .
O23 W2 2.380(6) .
O23 Nb3 2.423(6) .
O24 Nb6 1.867(6) .
O24 Nb2 1.953(7) .
O25 Nb6 1.918(6) .
O25 Nb5 1.930(6) .
O025 W4 1.719(7) .
O025 K4 2.715(8) 4_545
O025 K3 2.844(7) 1_545
O26 Nb6 1.892(7) .
O26 Nb5 1.900(7) 2_655
O26 K5 2.932(7) 6_565
O026 Nb3 1.900(7) .
O026 Nb2 1.979(7) .
O27 W4 1.890(6) .
O27 W9 1.922(7) .
O27 K3 3.425(7) 1_545
O28 W13 1.901(7) .
O28 W6 1.915(7) .
O28 K4 3.344(9) .
O29 W9 1.721(7) .
O29 K3 2.789(8) 1_545
O29 K10 2.810(10) 6_566
O29 K6 3.080(12) 4_545
O30 W9 1.918(7) .
O30 W13 1.919(7) .
O30 K6 2.792(10) 4_545
O30 K7 2.939(10) 4_545
O2W K11 2.29(3) 1_545
O2W K8 3.044(17) 1_545
O32 W9 1.881(7) .
O32 W12 1.929(7) .
O33 W12 1.724(6) .
O33 K9 2.812(8) 6_566
O33 K1 2.815(8) .
O33 K2 3.303(8) 2_655
O34 W7 1.872(7) .
O34 Nb2 1.978(7) .
O35 P2 1.531(7) .
O35 W7 2.329(7) .
O35 Nb2 2.453(7) .
O36 P1 1.540(7) .
O36 W9 2.349(7) .
O36 W13 2.381(7) .
O37 P1 1.519(7) .
O37 W8 2.348(6) .
O37 Nb1 2.430(7) .
O38 P1 1.579(7) .
O38 W10 2.381(6) .
O38 W11 2.389(6) .
O38 Nb4 2.401(7) .
O39 W9 1.890(7) .
O39 W11 1.938(7) .
O39 K10 3.120(10) 6_566
O40 W10 1.907(7) .
O40 W13 1.927(7) .
O3W K3 2.949(11) .
O41 W11 1.899(6) .
O41 W12 1.939(6) .
O41 K9 3.103(9) 6_566
O42 W11 1.709(7) .
O42 K5 2.665(7) .
O42 K10 3.205(12) 6_566
O42 K9 3.269(10) 6_566
O43 W10 1.916(7) .
O43 W11 1.957(7) .
O44 W11 1.857(7) .
O44 Nb4 2.051(7) .
O45 W10 1.717(7) .
O45 K8 2.717(9) .
O45 K11 2.94(3) .
O46 W10 1.887(7) .
O46 Nb4 2.034(7) .
O47 Nb4 1.750(7) .
O47 K9 2.676(9) 2_655
O47 K5 2.893(8) 5_666
O48 Nb4 1.917(6) .
O48 Nb5 1.951(6) .
O48 K5 2.793(7) 5_666
O49 W8 1.908(7) .
O49 W10 1.937(7) .
O50 Nb4 1.902(7) .
O50 Nb1 1.986(7) .
O51 W8 1.708(7) .
O51 K3 2.836(8) .
O52 W8 1.869(7) .
O52 Nb1 1.984(7) .
O53 Nb1 1.746(7) .
O53 K1 2.836(8) 1_565
O54 Nb2 1.926(7) .
O54 Nb1 1.926(7) .
O54 K1 3.140(9) 1_565
O55 Nb5 1.865(6) .
O55 Nb1 1.955(6) .
O56 W12 1.845(7) .
O56 Nb5 2.035(7) .
O56 K2 2.778(7) 2_655
O5W K2 2.781(10) 2_665
O5W K1 2.962(11) 2_665
O5W K1 2.995(11) 1_565
O6W K7 2.769(13) .
O6W K6 2.860(13) .
O6W K10 3.130(16) 7_565
O7W K6 2.584(18) .
O7W K7 3.067(17) .
O8W K6 2.927(17) .
O8W K4 3.111(15) 4
O8W K7 3.112(16) .
O9W O25W 0.84(2) .
O9W K3 3.100(18) 4_545
O10W K7 2.870(18) .
O11W K10 2.288(15) .
O11W K6 2.959(16) 7_565
O12W K3 2.774(14) 6_575
O12W K6 2.778(16) 7_565
O13W O27W 0.70(2) .
O13W K2 2.822(19) .
O13W K5 3.15(2) 6_565
O14W K2 2.683(16) .
O14W K11 3.09(3) 6_565
O14W K9 3.107(18) 5_665
O15W O26W 0.67(2) .
O15W K2 2.805(15) .
O15W K5 3.038(17) 6_565
O16W O33W 0.75(3) .
O17W O31W 0.68(4) .
O17W K8 2.74(2) .
O17W K11 2.98(3) .
O17W K4 3.33(2) 7_566
O18W O28W 0.87(2) .
O18W K10 2.788(19) 6_576
O18W K9 2.85(2) 6_576
O21W K9 2.966(13) 2_645
O22W K11 3.11(4) .
O22W K8 3.19(3) .
O24W O30W 1.46(5) .
O24W K4 2.90(4) .
O25W K4 3.28(3) 4_545
O26W K2 2.738(19) .
O26W K9 2.86(2) 5_665
O27W K2 2.783(16) .
O27W K8 2.839(18) 6_565
O27W K11 3.19(3) 6_565
O28W K10 2.55(2) 6_576
O28W K9 2.55(2) 6_576
O30W K4 2.78(3) .
O31W K8 2.70(4) .
O31W K11 2.94(5) .
O31W K4 3.15(4) 7_566
O32W K7 2.76(4) .
O32W K4 2.89(4) 4
O33W K7 3.01(3) 7_565
K1 Nb2 3.795(4) 1_545
K1 Nb1 3.823(4) 1_545
K1 W12 3.918(4) .
K2 W1 3.825(3) .
K3 W7 3.837(2) .
K3 W8 3.884(3) .
K5 Nb3 3.612(3) 6_566
K5 Nb4 3.623(3) 5_666
K5 Nb5 3.811(3) 5_666
K6 K7 1.171(11) .
K6 W9 3.773(8) 4
K6 K10 3.830(13) 7_565
K7 W13 4.021(7) 4
K8 K11 0.84(3) .
K8 W1 3.805(5) 6_566
K8 W2 3.874(7) 6_566
K9 W12 3.821(5) 6_565
K9 W11 4.001(7) 6_565
K10 W9 3.803(6) 6_565
K10 W11 4.000(9) 6_565
K10 Nb3 4.160(7) .
K11 W1 4.09(3) 6_566
